data_4122175
loop_
_publ_author_name
'Keane, Andrew J.'
'Yonke, Brendan L.'
'Hirotsu, Masakazu'
'Zavalij, Peter Y.'
'Sita, Lawrence R.'

_publ_section_title
;
 Fine-tuning the energy barrier for metal-mediated dinitrogen n\\tb n bond
 cleavage.
;
_journal_issue 28
_journal_name_full 'Journal of the American Chemical Society'
_journal_page_first 9906
_journal_page_last 9909
_journal_paper_doi 10.1021/ja505309j
_journal_volume 136
_journal_year 2014
_chemical_formula_moiety 'C36 H64 N6 Nb2'
_chemical_formula_sum 'C36 H64 N6 Nb2'
_chemical_formula_weight 766.75
_chemical_name_common cmpd_cis_4a
_chemical_name_systematic
;
cmpd_cis_4a
;
_space_group_IT_number 2
_symmetry_cell_setting triclinic
_symmetry_space_group_name_Hall '-P 1'
_symmetry_space_group_name_H-M 'P -1'
_atom_sites_solution_hydrogens geom
_atom_sites_solution_primary direct
_atom_sites_solution_secondary difmap
_audit_creation_method 'SHELXL-97 & ZCIF'
_cell_angle_alpha 112.5059(17)
_cell_angle_beta 90.9022(17)
_cell_angle_gamma 102.7028(17)
_cell_formula_units_Z 4
_cell_length_a 11.9347(14)
_cell_length_b 19.054(2)
_cell_length_c 19.120(2)
_cell_measurement_reflns_used 19025
_cell_measurement_temperature 295(2)
_cell_measurement_theta_max 29.9
_cell_measurement_theta_min 2.2
_cell_volume 3894.3(7)
_computing_cell_refinement Apex2
_computing_data_collection 'Apex2 (Bruker, 2010)'
_computing_data_reduction Apex2
_computing_molecular_graphics 'XSHEL (Bruker, 2004)'
_computing_publication_material SHELXL-97
_computing_structure_refinement 'SHELXL-97 (Sheldrick, 2008)'
_computing_structure_solution 'SHELXS-97 (Sheldrick, 2008)'
_diffrn_ambient_temperature 295(2)
_diffrn_detector 'CCD area detector'
_diffrn_detector_area_resol_mean 11.198
_diffrn_detector_type 'Bruker Smart Apex II'
_diffrn_measured_fraction_theta_full 0.999
_diffrn_measured_fraction_theta_max 0.999
_diffrn_measurement_details 366,366,366,720
_diffrn_measurement_device_type 'three-circle diffractometer'
_diffrn_measurement_method '\f and \w scans'
_diffrn_measurement_specimen_support 'MiTeGen loop'
_diffrn_orient_matrix_type standard
_diffrn_orient_matrix_UB_11 0.0133929
_diffrn_orient_matrix_UB_12 -0.0496156
_diffrn_orient_matrix_UB_13 0.0010110
_diffrn_orient_matrix_UB_21 0.0141401
_diffrn_orient_matrix_UB_22 0.0251660
_diffrn_orient_matrix_UB_23 0.0568635
_diffrn_orient_matrix_UB_31 -0.0842014
_diffrn_orient_matrix_UB_32 -0.0183732
_diffrn_orient_matrix_UB_33 0.0032278
_diffrn_radiation_monochromator graphite
_diffrn_radiation_source 'fine-focus sealed tube'
_diffrn_radiation_type MoK\a
_diffrn_radiation_wavelength 0.71073
_diffrn_reflns_av_R_equivalents 0.0293
_diffrn_reflns_av_sigmaI/netI 0.0319
_diffrn_reflns_limit_h_max 15
_diffrn_reflns_limit_h_min -15
_diffrn_reflns_limit_k_max 24
_diffrn_reflns_limit_k_min -24
_diffrn_reflns_limit_l_max 24
_diffrn_reflns_limit_l_min -24
_diffrn_reflns_number 55595
_diffrn_reflns_theta_full 27.50
_diffrn_reflns_theta_max 27.50
_diffrn_reflns_theta_min 1.87
_diffrn_source_current 30.00
_diffrn_source_voltage 50.00
_diffrn_standards_decay_% 0
_exptl_absorpt_coefficient_mu 0.620
_exptl_absorpt_correction_T_max 0.917
_exptl_absorpt_correction_T_min 0.822
_exptl_absorpt_correction_type multi-scan
_exptl_absorpt_process_details 'SADABS (Sheldrick, 2008)'
_exptl_crystal_colour red
_exptl_crystal_density_diffrn 1.308
_exptl_crystal_density_method 'not measured'
_exptl_crystal_description prism
_exptl_crystal_F_000 1616
_exptl_crystal_id 'Sita/Keane AK-347A @RT'
_exptl_crystal_size_max 0.25
_exptl_crystal_size_mid 0.18
_exptl_crystal_size_min 0.14
_refine_diff_density_max 0.402
_refine_diff_density_min -0.294
_refine_diff_density_rms 0.061
_refine_ls_extinction_method none
_refine_ls_goodness_of_fit_ref 1.000
_refine_ls_hydrogen_treatment constr
_refine_ls_matrix_type full
_refine_ls_number_parameters 833
_refine_ls_number_reflns 17869
_refine_ls_number_restraints 0
_refine_ls_restrained_S_all 1.000
_refine_ls_R_factor_all 0.0415
_refine_ls_R_factor_gt 0.0300
_refine_ls_shift/su_max 0.003
_refine_ls_shift/su_mean 0.000
_refine_ls_structure_factor_coef Fsqd
_refine_ls_weighting_details 'w=1/[\s^2^(Fo^2^)+(0.01P)^2^+2.925P], P=(max(Fo^2^,0)+2Fc^2^)/3'
_refine_ls_weighting_scheme calc
_refine_ls_wR_factor_gt 0.0573
_refine_ls_wR_factor_ref 0.0603
_reflns_number_gt 14751
_reflns_number_total 17869
_reflns_threshold_expression >2sigma(I)
_cod_data_source_file ja505309j_si_002.cif
_cod_data_source_block cmpd_cis_4a
_cod_depositor_comments
;
The following automatic conversions were performed:

'_symmetry_cell_setting' value 'Triclinic' changed to 'triclinic'
according to
/usr/data/users/saulius/crontab/automatic-downloads/rss-feeds/ACS/lib/dictionaries/cif_core.dic
dictionary named 'cif_core.dic' version 2.4.2 from 2011-04-26.

Automatic conversion script
Id: cif_fix_values 2281 2013-09-26 08:29:07Z andrius 

 Adding full bibliography for 4122168--4122182.cif.
;
_cod_original_cell_volume 3894.3(8)
_cod_original_sg_symbol_H-M P-1
_cod_database_code 4122175

loop_
_symmetry_equiv_pos_as_xyz
'x, y, z'
'-x, -y, -z'

loop_
_atom_site_label
_atom_site_type_symbol
_atom_site_fract_x
_atom_site_fract_y
_atom_site_fract_z
_atom_site_U_iso_or_equiv
_atom_site_adp_type
_atom_site_occupancy
_atom_site_symmetry_multiplicity
_atom_site_calc_flag
_atom_site_refinement_flags
Nb1A Nb 1.106252(15) 0.255895(11) 0.781891(10) 0.03022(5) Uani 1 1 d .
Nb2A Nb 0.906120(16) 0.250721(12) 0.857311(11) 0.03385(5) Uani 1 1 d .
N1A N 0.99796(16) 0.18047(10) 0.80437(11) 0.0411(4) Uani 1 1 d .
N2A N 1.02164(15) 0.32775(10) 0.84289(11) 0.0402(4) Uani 1 1 d .
N11A N 1.08412(15) 0.16803(11) 0.65521(10) 0.0384(4) Uani 1 1 d .
N12A N 1.07089(16) 0.28880(11) 0.68634(10) 0.0392(4) Uani 1 1 d .
C10A C 1.05628(18) 0.21828(14) 0.63016(12) 0.0400(5) Uani 1 1 d .
C11A C 1.0132(2) 0.19762(17) 0.54823(14) 0.0594(7) Uani 1 1 d .
H11A H 0.9794 0.2379 0.5454 0.089 Uiso 1 1 calc R
H11B H 0.9560 0.1486 0.5294 0.089 Uiso 1 1 calc R
H11C H 1.0766 0.1932 0.5179 0.089 Uiso 1 1 calc R
C12A C 1.0651(2) 0.08454(14) 0.60565(13) 0.0467(6) Uani 1 1 d .
H12A H 0.9971 0.0708 0.5693 0.056 Uiso 1 1 calc R
C13A C 1.0376(2) 0.03449(15) 0.65186(16) 0.0596(7) Uani 1 1 d .
H13A H 1.1036 0.0453 0.6870 0.089 Uiso 1 1 calc R
H13B H 1.0185 -0.0199 0.6182 0.089 Uiso 1 1 calc R
H13C H 0.9731 0.0465 0.6796 0.089 Uiso 1 1 calc R
C14A C 1.1665(2) 0.06730(17) 0.55950(15) 0.0639(8) Uani 1 1 d .
H14A H 1.1798 0.0988 0.5301 0.096 Uiso 1 1 calc R
H14B H 1.1487 0.0129 0.5260 0.096 Uiso 1 1 calc R
H14C H 1.2345 0.0794 0.5935 0.096 Uiso 1 1 calc R
C15A C 1.0409(2) 0.35747(15) 0.68133(14) 0.0472(6) Uani 1 1 d .
H15A H 1.0623 0.3991 0.7325 0.057 Uiso 1 1 calc R
C16A C 0.9114(2) 0.34619(19) 0.66394(17) 0.0674(8) Uani 1 1 d .
H16A H 0.8869 0.3102 0.6121 0.101 Uiso 1 1 calc R
H16B H 0.8956 0.3957 0.6714 0.101 Uiso 1 1 calc R
H16C H 0.8704 0.3256 0.6974 0.101 Uiso 1 1 calc R
C17A C 1.1109(3) 0.38928(17) 0.62843(17) 0.0666(8) Uani 1 1 d .
H17A H 1.1916 0.3945 0.6401 0.100 Uiso 1 1 calc R
H17B H 1.0982 0.4395 0.6357 0.100 Uiso 1 1 calc R
H17C H 1.0865 0.3537 0.5764 0.100 Uiso 1 1 calc R
C20A C 1.30675(17) 0.23035(14) 0.78332(13) 0.0387(5) Uani 1 1 d .
C21A C 1.31899(17) 0.28801(14) 0.75247(13) 0.0406(5) Uani 1 1 d .
C22A C 1.30227(18) 0.35731(14) 0.80987(14) 0.0441(6) Uani 1 1 d .
C23A C 1.27811(19) 0.34245(14) 0.87527(13) 0.0447(6) Uani 1 1 d .
C24A C 1.27926(18) 0.26339(14) 0.85866(13) 0.0407(5) Uani 1 1 d .
C25A C 1.3337(2) 0.15167(16) 0.74940(16) 0.0592(7) Uani 1 1 d .
H25A H 1.4039 0.1530 0.7757 0.089 Uiso 1 1 calc R
H25B H 1.3429 0.1387 0.6965 0.089 Uiso 1 1 calc R
H25C H 1.2715 0.1128 0.7544 0.089 Uiso 1 1 calc R
C26A C 1.3497(2) 0.27957(18) 0.67410(14) 0.0572(7) Uani 1 1 d .
H26A H 1.2858 0.2832 0.6457 0.086 Uiso 1 1 calc R
H26B H 1.3670 0.2296 0.6484 0.086 Uiso 1 1 calc R
H26C H 1.4161 0.3205 0.6783 0.086 Uiso 1 1 calc R
C27A C 1.3125(3) 0.43491(16) 0.80457(19) 0.0731(9) Uani 1 1 d .
H27A H 1.3798 0.4719 0.8366 0.110 Uiso 1 1 calc R
H27B H 1.2450 0.4535 0.8210 0.110 Uiso 1 1 calc R
H27C H 1.3193 0.4290 0.7528 0.110 Uiso 1 1 calc R
C28A C 1.2689(3) 0.40474(17) 0.95077(16) 0.0708(9) Uani 1 1 d .
H28A H 1.3324 0.4497 0.9621 0.106 Uiso 1 1 calc R
H28B H 1.2710 0.3849 0.9898 0.106 Uiso 1 1 calc R
H28C H 1.1974 0.4195 0.9486 0.106 Uiso 1 1 calc R
C29A C 1.2774(2) 0.22394(18) 0.91353(15) 0.0632(8) Uani 1 1 d .
H29A H 1.2290 0.1717 0.8905 0.095 Uiso 1 1 calc R
H29B H 1.2476 0.2531 0.9591 0.095 Uiso 1 1 calc R
H29C H 1.3545 0.2218 0.9259 0.095 Uiso 1 1 calc R
N31A N 0.76817(15) 0.31338(11) 0.82640(11) 0.0404(4) Uani 1 1 d .
N32A N 0.76155(15) 0.18798(11) 0.76833(10) 0.0399(4) Uani 1 1 d .
C30A C 0.72008(18) 0.24795(14) 0.76854(13) 0.0389(5) Uani 1 1 d .
C31A C 0.6297(2) 0.24196(16) 0.70889(16) 0.0580(7) Uani 1 1 d .
H31A H 0.5678 0.2630 0.7333 0.087 Uiso 1 1 calc R
H31B H 0.6000 0.1880 0.6754 0.087 Uiso 1 1 calc R
H31C H 0.6639 0.2711 0.6800 0.087 Uiso 1 1 calc R
C32A C 0.7451(2) 0.38789(14) 0.83171(15) 0.0519(6) Uani 1 1 d .
H32A H 0.7273 0.3833 0.7797 0.062 Uiso 1 1 calc R
C33A C 0.8520(3) 0.45462(15) 0.86742(17) 0.0669(8) Uani 1 1 d .
H33A H 0.8677 0.4636 0.9200 0.100 Uiso 1 1 calc R
H33B H 0.8392 0.5013 0.8641 0.100 Uiso 1 1 calc R
H33C H 0.9168 0.4412 0.8408 0.100 Uiso 1 1 calc R
C34A C 0.6406(3) 0.40498(18) 0.87457(18) 0.0714(9) Uani 1 1 d .
H34A H 0.5735 0.3635 0.8488 0.107 Uiso 1 1 calc R
H34B H 0.6280 0.4536 0.8763 0.107 Uiso 1 1 calc R
H34C H 0.6549 0.4086 0.9255 0.107 Uiso 1 1 calc R
C35A C 0.72921(19) 0.10734(14) 0.71093(14) 0.0460(6) Uani 1 1 d .
H35A H 0.7731 0.0782 0.7284 0.055 Uiso 1 1 calc R
C36A C 0.7667(2) 0.10009(17) 0.63331(15) 0.0638(8) Uani 1 1 d .
H36A H 0.7204 0.1230 0.6108 0.096 Uiso 1 1 calc R
H36B H 0.7567 0.0458 0.6010 0.096 Uiso 1 1 calc R
H36C H 0.8465 0.1270 0.6392 0.096 Uiso 1 1 calc R
C37A C 0.6011(2) 0.06560(16) 0.70475(19) 0.0696(9) Uani 1 1 d .
H37A H 0.5741 0.0836 0.7541 0.104 Uiso 1 1 calc R
H37B H 0.5931 0.0101 0.6861 0.104 Uiso 1 1 calc R
H37C H 0.5563 0.0771 0.6702 0.104 Uiso 1 1 calc R
C40A C 0.8498(2) 0.30288(15) 0.99015(13) 0.0494(6) Uani 1 1 d .
C41A C 0.7542(2) 0.23937(16) 0.95139(14) 0.0500(6) Uani 1 1 d .
C42A C 0.7922(2) 0.16945(15) 0.93023(14) 0.0485(6) Uani 1 1 d .
C43A C 0.9104(2) 0.18913(15) 0.95503(14) 0.0480(6) Uani 1 1 d .
C44A C 0.9470(2) 0.27214(15) 0.99170(13) 0.0487(6) Uani 1 1 d .
C45A C 0.8498(3) 0.38810(17) 1.02974(16) 0.0745(9) Uani 1 1 d .
H45A H 0.7758 0.3955 1.0181 0.112 Uiso 1 1 calc R
H45B H 0.9088 0.4190 1.0126 0.112 Uiso 1 1 calc R
H45C H 0.8649 0.4042 1.0838 0.112 Uiso 1 1 calc R
C46A C 0.6311(2) 0.2423(2) 0.93874(18) 0.0731(9) Uani 1 1 d .
H46A H 0.6103 0.2277 0.8855 0.110 Uiso 1 1 calc R
H46B H 0.6230 0.2944 0.9669 0.110 Uiso 1 1 calc R
H46C H 0.5812 0.2065 0.9558 0.110 Uiso 1 1 calc R
C47A C 0.7176(3) 0.08737(17) 0.89310(19) 0.0764(9) Uani 1 1 d .
H47A H 0.7032 0.0654 0.9306 0.115 Uiso 1 1 calc R
H47B H 0.7565 0.0559 0.8541 0.115 Uiso 1 1 calc R
H47C H 0.6456 0.0884 0.8709 0.115 Uiso 1 1 calc R
C48A C 0.9816(3) 0.13124(18) 0.94810(18) 0.0715(8) Uani 1 1 d .
H48A H 1.0000 0.1095 0.8967 0.107 Uiso 1 1 calc R
H48B H 0.9387 0.0900 0.9612 0.107 Uiso 1 1 calc R
H48C H 1.0518 0.1573 0.9820 0.107 Uiso 1 1 calc R
C49A C 1.0588(3) 0.31742(19) 1.04177(16) 0.0741(9) Uani 1 1 d .
H49A H 1.0478 0.3249 1.0935 0.111 Uiso 1 1 calc R
H49B H 1.0829 0.3675 1.0385 0.111 Uiso 1 1 calc R
H49C H 1.1170 0.2888 1.0252 0.111 Uiso 1 1 calc R
Nb1B Nb 0.644242(16) 0.237145(12) 0.338356(11) 0.03360(5) Uani 1 1 d .
Nb2B Nb 0.425040(15) 0.257863(12) 0.307593(11) 0.03233(5) Uani 1 1 d .
N1B N 0.49589(15) 0.17297(11) 0.29402(11) 0.0392(4) Uani 1 1 d .
N2B N 0.57018(15) 0.32152(11) 0.35945(11) 0.0431(5) Uani 1 1 d .
N11B N 0.72339(15) 0.15446(11) 0.23123(10) 0.0390(4) Uani 1 1 d .
N12B N 0.76088(16) 0.28224(11) 0.26970(11) 0.0421(4) Uani 1 1 d .
C10B C 0.76844(18) 0.21490(14) 0.21461(13) 0.0386(5) Uani 1 1 d .
C11B C 0.8201(2) 0.20816(16) 0.14129(14) 0.0547(7) Uani 1 1 d .
H11D H 0.7597 0.1852 0.0997 0.082 Uiso 1 1 calc R
H11E H 0.8738 0.1757 0.1327 0.082 Uiso 1 1 calc R
H11F H 0.8596 0.2593 0.1450 0.082 Uiso 1 1 calc R
C12B C 0.7111(2) 0.07409(14) 0.17501(15) 0.0482(6) Uani 1 1 d .
H12B H 0.6993 0.0742 0.1242 0.058 Uiso 1 1 calc R
C13B C 0.6048(2) 0.01961(16) 0.18558(18) 0.0656(8) Uani 1 1 d .
H13D H 0.6146 0.0179 0.2348 0.098 Uiso 1 1 calc R
H13E H 0.5949 -0.0321 0.1468 0.098 Uiso 1 1 calc R
H13F H 0.5378 0.0386 0.1818 0.098 Uiso 1 1 calc R
C14B C 0.8187(2) 0.04403(17) 0.17852(18) 0.0683(8) Uani 1 1 d .
H14D H 0.8846 0.0788 0.1712 0.102 Uiso 1 1 calc R
H14E H 0.8083 -0.0074 0.1392 0.102 Uiso 1 1 calc R
H14F H 0.8308 0.0419 0.2273 0.102 Uiso 1 1 calc R
C15B C 0.7943(2) 0.36045(15) 0.26804(17) 0.0543(7) Uani 1 1 d .
H15B H 0.7762 0.3964 0.3166 0.065 Uiso 1 1 calc R
C16B C 0.7217(3) 0.3681(2) 0.2066(2) 0.0780(10) Uani 1 1 d .
H16D H 0.7384 0.3357 0.1574 0.117 Uiso 1 1 calc R
H16E H 0.7396 0.4217 0.2122 0.117 Uiso 1 1 calc R
H16F H 0.6412 0.3516 0.2115 0.117 Uiso 1 1 calc R
C17B C 0.9238(2) 0.39000(18) 0.2657(2) 0.0829(10) Uani 1 1 d .
H17D H 0.9669 0.3832 0.3045 0.124 Uiso 1 1 calc R
H17E H 0.9408 0.4445 0.2746 0.124 Uiso 1 1 calc R
H17F H 0.9449 0.3608 0.2167 0.124 Uiso 1 1 calc R
C20B C 0.7418(2) 0.18069(16) 0.41489(13) 0.0462(6) Uani 1 1 d .
C21B C 0.8334(2) 0.23825(17) 0.40871(14) 0.0504(6) Uani 1 1 d .
C22B C 0.8107(2) 0.31248(17) 0.44991(15) 0.0572(7) Uani 1 1 d .
C23B C 0.7059(2) 0.30059(18) 0.48055(14) 0.0570(7) Uani 1 1 d .
C24B C 0.6622(2) 0.21959(18) 0.45878(14) 0.0513(6) Uani 1 1 d .
C25B C 0.7344(3) 0.09506(18) 0.38956(18) 0.0734(9) Uani 1 1 d .
H25D H 0.7845 0.0797 0.3506 0.110 Uiso 1 1 calc R
H25E H 0.6563 0.0659 0.3697 0.110 Uiso 1 1 calc R
H25F H 0.7577 0.0846 0.4321 0.110 Uiso 1 1 calc R
C26B C 0.9397(2) 0.2242(2) 0.36995(17) 0.0731(9) Uani 1 1 d .
H26D H 0.9404 0.2386 0.3270 0.110 Uiso 1 1 calc R
H26E H 0.9393 0.1698 0.3529 0.110 Uiso 1 1 calc R
H26F H 1.0072 0.2553 0.4052 0.110 Uiso 1 1 calc R
C27B C 0.8874(3) 0.3916(2) 0.4623(2) 0.0986(13) Uani 1 1 d .
H27D H 0.9241 0.4166 0.5137 0.148 Uiso 1 1 calc R
H27E H 0.8416 0.4236 0.4533 0.148 Uiso 1 1 calc R
H27F H 0.9453 0.3850 0.4276 0.148 Uiso 1 1 calc R
C28B C 0.6574(3) 0.3655(2) 0.53372(18) 0.0922(12) Uani 1 1 d .
H28D H 0.6199 0.3870 0.5047 0.138 Uiso 1 1 calc R
H28E H 0.7190 0.4059 0.5687 0.138 Uiso 1 1 calc R
H28F H 0.6025 0.3451 0.5615 0.138 Uiso 1 1 calc R
C29B C 0.5634(3) 0.1787(2) 0.48915(18) 0.0821(11) Uani 1 1 d .
H29D H 0.5939 0.1614 0.5247 0.123 Uiso 1 1 calc R
H29E H 0.5164 0.1344 0.4477 0.123 Uiso 1 1 calc R
H29F H 0.5173 0.2145 0.5143 0.123 Uiso 1 1 calc R
N31B N 0.42195(16) 0.34747(12) 0.24987(11) 0.0430(5) Uani 1 1 d .
N32B N 0.39617(16) 0.22116(12) 0.18445(10) 0.0434(5) Uani 1 1 d .
C30B C 0.4133(2) 0.29136(16) 0.18169(14) 0.0458(6) Uani 1 1 d .
C31B C 0.4227(3) 0.3058(2) 0.10912(16) 0.0728(9) Uani 1 1 d .
H31D H 0.3545 0.3198 0.0974 0.109 Uiso 1 1 calc R
H31E H 0.4303 0.2590 0.0680 0.109 Uiso 1 1 calc R
H31F H 0.4893 0.3476 0.1160 0.109 Uiso 1 1 calc R
C32B C 0.4577(2) 0.43077(16) 0.26247(16) 0.0576(7) Uani 1 1 d .
H32B H 0.5109 0.4351 0.2250 0.069 Uiso 1 1 calc R
C33B C 0.5234(3) 0.47905(16) 0.34074(18) 0.0696(8) Uani 1 1 d .
H33D H 0.4746 0.4741 0.3789 0.104 Uiso 1 1 calc R
H33E H 0.5465 0.5330 0.3477 0.104 Uiso 1 1 calc R
H33F H 0.5907 0.4606 0.3453 0.104 Uiso 1 1 calc R
C34B C 0.3556(3) 0.4632(2) 0.2500(2) 0.0880(11) Uani 1 1 d .
H34D H 0.3143 0.4307 0.2007 0.132 Uiso 1 1 calc R
H34E H 0.3840 0.5156 0.2532 0.132 Uiso 1 1 calc R
H34F H 0.3048 0.4635 0.2885 0.132 Uiso 1 1 calc R
C35B C 0.3857(2) 0.14516(16) 0.12101(14) 0.0542(7) Uani 1 1 d .
H35B H 0.3699 0.1063 0.1438 0.065 Uiso 1 1 calc R
C36B C 0.4979(3) 0.1369(2) 0.08557(17) 0.0759(9) Uani 1 1 d .
H36D H 0.5149 0.1706 0.0585 0.114 Uiso 1 1 calc R
H36E H 0.4898 0.0835 0.0508 0.114 Uiso 1 1 calc R
H36F H 0.5597 0.1512 0.1250 0.114 Uiso 1 1 calc R
C37B C 0.2833(3) 0.1208(2) 0.06010(17) 0.0836(10) Uani 1 1 d .
H37D H 0.2153 0.1307 0.0844 0.125 Uiso 1 1 calc R
H37E H 0.2703 0.0660 0.0286 0.125 Uiso 1 1 calc R
H37F H 0.3002 0.1506 0.0292 0.125 Uiso 1 1 calc R
C40B C 0.2577(2) 0.30903(15) 0.37094(15) 0.0493(6) Uani 1 1 d .
C41B C 0.20529(19) 0.25209(16) 0.29878(15) 0.0495(6) Uani 1 1 d .
C42B C 0.21260(19) 0.17839(16) 0.29582(15) 0.0507(6) Uani 1 1 d .
C43B C 0.2715(2) 0.18934(16) 0.36483(16) 0.0519(6) Uani 1 1 d .
C44B C 0.3012(2) 0.27032(17) 0.41125(14) 0.0492(6) Uani 1 1 d .
C45B C 0.2534(3) 0.39372(18) 0.4053(2) 0.0817(10) Uani 1 1 d .
H45D H 0.2362 0.4100 0.3656 0.122 Uiso 1 1 calc R
H45E H 0.3269 0.4252 0.4332 0.122 Uiso 1 1 calc R
H45F H 0.1944 0.3999 0.4392 0.122 Uiso 1 1 calc R
C46B C 0.1451(2) 0.2663(2) 0.23754(18) 0.0766(10) Uani 1 1 d .
H46D H 0.1853 0.2524 0.1930 0.115 Uiso 1 1 calc R
H46E H 0.1447 0.3206 0.2554 0.115 Uiso 1 1 calc R
H46F H 0.0671 0.2348 0.2252 0.115 Uiso 1 1 calc R
C47B C 0.1629(3) 0.10005(19) 0.2325(2) 0.0867(11) Uani 1 1 d .
H47D H 0.0989 0.0717 0.2486 0.130 Uiso 1 1 calc R
H47E H 0.2211 0.0709 0.2199 0.130 Uiso 1 1 calc R
H47F H 0.1367 0.1073 0.1886 0.130 Uiso 1 1 calc R
C48B C 0.2870(3) 0.1232(2) 0.3854(2) 0.0830(10) Uani 1 1 d .
H48D H 0.2156 0.0837 0.3722 0.124 Uiso 1 1 calc R
H48E H 0.3096 0.1426 0.4392 0.124 Uiso 1 1 calc R
H48F H 0.3459 0.1008 0.3580 0.124 Uiso 1 1 calc R
C49B C 0.3452(3) 0.3078(2) 0.49448(16) 0.0844(11) Uani 1 1 d .
H49D H 0.2810 0.3118 0.5242 0.127 Uiso 1 1 calc R
H49E H 0.3935 0.3592 0.5062 0.127 Uiso 1 1 calc R
H49F H 0.3891 0.2764 0.5062 0.127 Uiso 1 1 calc R

loop_
_atom_site_aniso_label
_atom_site_aniso_U_11
_atom_site_aniso_U_22
_atom_site_aniso_U_33
_atom_site_aniso_U_23
_atom_site_aniso_U_13
_atom_site_aniso_U_12
Nb1A 0.02780(9) 0.03635(11) 0.02805(10) 0.01489(8) 0.00243(7) 0.00703(7)
Nb2A 0.03305(10) 0.03822(11) 0.02823(10) 0.01281(9) 0.00629(7) 0.00511(8)
N1A 0.0461(11) 0.0331(10) 0.0412(11) 0.0132(9) 0.0139(9) 0.0060(8)
N2A 0.0407(10) 0.0349(10) 0.0477(12) 0.0182(9) 0.0127(9) 0.0107(8)
N11A 0.0427(10) 0.0384(11) 0.0303(10) 0.0110(8) 0.0016(8) 0.0078(8)
N12A 0.0448(10) 0.0448(11) 0.0331(10) 0.0180(9) 0.0032(8) 0.0165(9)
C10A 0.0350(11) 0.0552(15) 0.0295(12) 0.0168(11) 0.0051(9) 0.0101(10)
C11A 0.0734(18) 0.0702(19) 0.0342(14) 0.0215(13) -0.0037(12) 0.0161(15)
C12A 0.0467(13) 0.0437(14) 0.0389(13) 0.0053(11) 0.0009(10) 0.0101(11)
C13A 0.0630(17) 0.0393(15) 0.0685(19) 0.0132(14) 0.0115(14) 0.0115(13)
C14A 0.0662(18) 0.0628(18) 0.0495(16) 0.0053(14) 0.0144(14) 0.0203(15)
C15A 0.0557(14) 0.0551(15) 0.0444(14) 0.0277(12) 0.0123(11) 0.0254(12)
C16A 0.0627(17) 0.091(2) 0.072(2) 0.0461(18) 0.0162(15) 0.0412(17)
C17A 0.079(2) 0.0679(19) 0.075(2) 0.0455(17) 0.0270(16) 0.0290(16)
C20A 0.0279(10) 0.0494(14) 0.0412(13) 0.0199(11) 0.0007(9) 0.0110(9)
C21A 0.0254(10) 0.0588(15) 0.0422(13) 0.0263(12) 0.0040(9) 0.0077(10)
C22A 0.0314(11) 0.0457(14) 0.0542(15) 0.0243(12) 0.0009(10) -0.0005(10)
C23A 0.0358(12) 0.0488(15) 0.0403(13) 0.0123(11) -0.0016(10) 0.0027(10)
C24A 0.0336(11) 0.0540(15) 0.0353(12) 0.0213(11) -0.0030(9) 0.0059(10)
C25A 0.0503(15) 0.0653(18) 0.0663(18) 0.0241(15) 0.0031(13) 0.0266(13)
C26A 0.0385(13) 0.092(2) 0.0545(16) 0.0421(16) 0.0142(11) 0.0175(13)
C27A 0.0651(18) 0.0549(18) 0.099(2) 0.0406(18) 0.0009(17) -0.0049(14)
C28A 0.0730(19) 0.0600(19) 0.0524(18) 0.0008(15) 0.0037(14) 0.0021(15)
C29A 0.0589(16) 0.093(2) 0.0527(17) 0.0442(17) -0.0004(13) 0.0200(16)
N31A 0.0399(10) 0.0368(11) 0.0430(11) 0.0134(9) 0.0047(8) 0.0111(8)
N32A 0.0386(10) 0.0363(10) 0.0387(11) 0.0084(9) 0.0027(8) 0.0092(8)
C30A 0.0300(10) 0.0438(13) 0.0406(13) 0.0140(11) 0.0075(9) 0.0090(9)
C31A 0.0435(14) 0.0584(17) 0.0630(18) 0.0148(14) -0.0108(12) 0.0130(12)
C32A 0.0612(16) 0.0436(14) 0.0518(16) 0.0158(12) 0.0065(12) 0.0205(12)
C33A 0.084(2) 0.0390(15) 0.072(2) 0.0177(14) 0.0045(16) 0.0132(14)
C34A 0.077(2) 0.0649(19) 0.077(2) 0.0212(17) 0.0183(17) 0.0394(16)
C35A 0.0379(12) 0.0394(13) 0.0496(15) 0.0062(11) 0.0035(10) 0.0088(10)
C36A 0.0548(16) 0.0692(19) 0.0497(16) 0.0025(14) 0.0075(13) 0.0185(14)
C37A 0.0431(14) 0.0475(16) 0.095(2) 0.0092(16) 0.0099(15) -0.0005(12)
C40A 0.0652(16) 0.0492(15) 0.0336(13) 0.0161(12) 0.0203(12) 0.0130(13)
C41A 0.0499(14) 0.0658(17) 0.0419(14) 0.0288(13) 0.0208(11) 0.0143(13)
C42A 0.0526(14) 0.0508(15) 0.0430(14) 0.0239(12) 0.0152(11) 0.0042(12)
C43A 0.0552(15) 0.0554(16) 0.0409(14) 0.0273(12) 0.0132(11) 0.0124(12)
C44A 0.0536(14) 0.0574(16) 0.0323(13) 0.0196(12) 0.0080(11) 0.0044(12)
C45A 0.115(3) 0.0618(19) 0.0488(17) 0.0193(15) 0.0288(17) 0.0289(18)
C46A 0.0542(16) 0.103(3) 0.084(2) 0.054(2) 0.0356(16) 0.0270(17)
C47A 0.081(2) 0.0593(19) 0.079(2) 0.0309(17) 0.0099(17) -0.0088(16)
C48A 0.077(2) 0.078(2) 0.081(2) 0.0485(19) 0.0219(17) 0.0281(17)
C49A 0.0682(19) 0.092(2) 0.0452(16) 0.0229(16) -0.0012(14) -0.0057(17)
Nb1B 0.03040(9) 0.04437(12) 0.03272(11) 0.02112(9) 0.00408(7) 0.01158(8)
Nb2B 0.02838(9) 0.04288(11) 0.03081(10) 0.01824(9) 0.00736(7) 0.01177(8)
N1B 0.0331(9) 0.0390(11) 0.0453(11) 0.0152(9) 0.0070(8) 0.0110(8)
N2B 0.0369(10) 0.0405(11) 0.0525(12) 0.0190(10) -0.0031(9) 0.0101(8)
N11B 0.0353(9) 0.0437(11) 0.0412(11) 0.0191(9) 0.0093(8) 0.0113(8)
N12B 0.0470(11) 0.0437(11) 0.0459(12) 0.0252(10) 0.0132(9) 0.0170(9)
C10B 0.0307(10) 0.0538(15) 0.0396(13) 0.0249(12) 0.0092(9) 0.0144(10)
C11B 0.0545(15) 0.0661(18) 0.0526(16) 0.0313(14) 0.0223(12) 0.0176(13)
C12B 0.0481(14) 0.0469(15) 0.0499(15) 0.0184(12) 0.0098(11) 0.0136(11)
C13B 0.0600(17) 0.0473(16) 0.080(2) 0.0195(15) 0.0084(15) 0.0041(13)
C14B 0.0645(18) 0.0575(18) 0.082(2) 0.0198(16) 0.0166(16) 0.0272(15)
C15B 0.0503(14) 0.0486(15) 0.0769(19) 0.0342(14) 0.0228(13) 0.0192(12)
C16B 0.078(2) 0.091(2) 0.111(3) 0.078(2) 0.0396(19) 0.0391(18)
C17B 0.0577(18) 0.0559(19) 0.133(3) 0.036(2) 0.0296(19) 0.0114(15)
C20B 0.0483(13) 0.0640(17) 0.0401(13) 0.0293(13) 0.0023(10) 0.0249(12)
C21B 0.0371(12) 0.0792(19) 0.0442(14) 0.0314(14) -0.0001(10) 0.0204(12)
C22B 0.0537(15) 0.0626(18) 0.0514(16) 0.0210(14) -0.0171(12) 0.0107(13)
C23B 0.0604(16) 0.072(2) 0.0376(14) 0.0124(14) -0.0058(12) 0.0313(15)
C24B 0.0484(14) 0.082(2) 0.0355(13) 0.0298(14) 0.0063(11) 0.0278(14)
C25B 0.089(2) 0.077(2) 0.075(2) 0.0430(18) 0.0039(17) 0.0362(18)
C26B 0.0402(14) 0.121(3) 0.072(2) 0.048(2) 0.0077(13) 0.0293(16)
C27B 0.092(3) 0.080(2) 0.105(3) 0.037(2) -0.038(2) -0.011(2)
C28B 0.100(3) 0.103(3) 0.057(2) -0.0022(19) -0.0075(18) 0.056(2)
C29B 0.0670(19) 0.145(3) 0.065(2) 0.069(2) 0.0218(16) 0.036(2)
N31B 0.0454(11) 0.0502(12) 0.0441(12) 0.0278(10) 0.0076(9) 0.0159(9)
N32B 0.0484(11) 0.0512(12) 0.0335(10) 0.0169(9) 0.0035(8) 0.0178(9)
C30B 0.0423(13) 0.0682(17) 0.0399(14) 0.0313(13) 0.0055(10) 0.0210(12)
C31B 0.098(2) 0.092(2) 0.0477(17) 0.0434(17) 0.0086(16) 0.0327(19)
C32B 0.0685(17) 0.0550(17) 0.0667(19) 0.0388(15) 0.0196(14) 0.0219(14)
C33B 0.080(2) 0.0477(17) 0.080(2) 0.0262(16) 0.0157(17) 0.0100(15)
C34B 0.104(3) 0.084(2) 0.112(3) 0.063(2) 0.022(2) 0.050(2)
C35B 0.0595(16) 0.0602(17) 0.0378(14) 0.0135(13) -0.0022(12) 0.0158(13)
C36B 0.086(2) 0.090(2) 0.0542(18) 0.0191(17) 0.0138(16) 0.0429(19)
C37B 0.080(2) 0.093(3) 0.058(2) 0.0126(18) -0.0194(16) 0.0148(19)
C40B 0.0389(12) 0.0544(16) 0.0614(17) 0.0248(14) 0.0247(12) 0.0200(11)
C41B 0.0299(11) 0.0717(18) 0.0562(16) 0.0317(14) 0.0137(11) 0.0187(11)
C42B 0.0307(11) 0.0569(16) 0.0605(17) 0.0201(14) 0.0145(11) 0.0078(11)
C43B 0.0401(13) 0.0645(18) 0.0675(18) 0.0391(15) 0.0258(12) 0.0197(12)
C44B 0.0384(12) 0.0720(18) 0.0429(14) 0.0261(13) 0.0193(11) 0.0178(12)
C45B 0.079(2) 0.069(2) 0.107(3) 0.034(2) 0.047(2) 0.0362(17)
C46B 0.0432(15) 0.122(3) 0.084(2) 0.053(2) 0.0070(15) 0.0360(17)
C47B 0.0566(18) 0.073(2) 0.098(3) 0.010(2) 0.0148(17) -0.0058(16)
C48B 0.071(2) 0.091(2) 0.125(3) 0.078(2) 0.037(2) 0.0268(18)
C49B 0.071(2) 0.138(3) 0.0455(17) 0.0300(19) 0.0242(15) 0.040(2)

loop_
_atom_type_symbol
_atom_type_description
_atom_type_scat_dispersion_real
_atom_type_scat_dispersion_imag
_atom_type_scat_source
C C 0.0033 0.0016 'International Tables Vol C Tables 4.2.6.8 and 6.1.1.4'
H H 0.0000 0.0000 'International Tables Vol C Tables 4.2.6.8 and 6.1.1.4'
N N 0.0061 0.0033 'International Tables Vol C Tables 4.2.6.8 and 6.1.1.4'
Nb Nb -2.0727 0.6215 'International Tables Vol C Tables 4.2.6.8 and 6.1.1.4'

loop_
_geom_angle_atom_site_label_1
_geom_angle_atom_site_label_2
_geom_angle_atom_site_label_3
_geom_angle
N1A Nb1A N2A 84.38(8)
N1A Nb1A N12A 122.32(8)
N2A Nb1A N12A 88.97(7)
N1A Nb1A N11A 89.45(7)
N2A Nb1A N11A 135.05(7)
N12A Nb1A N11A 57.60(7)
N1A Nb1A C24A 99.25(8)
N2A Nb1A C24A 110.02(8)
N12A Nb1A C24A 136.15(7)
N11A Nb1A C24A 114.92(7)
N1A Nb1A C23A 120.45(8)
N2A Nb1A C23A 85.98(8)
N12A Nb1A C23A 116.07(8)
N11A Nb1A C23A 133.62(7)
C24A Nb1A C23A 33.22(8)
N1A Nb1A C20A 110.42(8)
N2A Nb1A C20A 139.62(8)
N12A Nb1A C20A 111.03(7)
N11A Nb1A C20A 83.93(7)
C24A Nb1A C20A 32.68(7)
C23A Nb1A C20A 53.90(8)
N1A Nb1A C22A 151.66(8)
N2A Nb1A C22A 96.32(8)
N12A Nb1A C22A 86.01(7)
N11A Nb1A C22A 108.91(7)
C24A Nb1A C22A 53.79(8)
C23A Nb1A C22A 32.03(7)
C20A Nb1A C22A 52.94(8)
N1A Nb1A C21A 141.63(8)
N2A Nb1A C21A 127.63(8)
N12A Nb1A C21A 83.21(7)
N11A Nb1A C21A 81.08(7)
C24A Nb1A C21A 53.64(7)
C23A Nb1A C21A 53.17(7)
C20A Nb1A C21A 31.91(7)
C22A Nb1A C21A 31.67(7)
N1A Nb1A Nb2A 42.66(6)
N2A Nb1A Nb2A 41.94(5)
N12A Nb1A Nb2A 107.25(5)
N11A Nb1A Nb2A 115.65(5)
C24A Nb1A Nb2A 113.19(5)
C23A Nb1A Nb2A 109.94(6)
C20A Nb1A Nb2A 141.65(5)
C22A Nb1A Nb2A 133.72(6)
C21A Nb1A Nb2A 163.11(5)
N2A Nb2A N1A 84.73(8)
N2A Nb2A N32A 117.31(8)
N1A Nb2A N32A 91.67(8)
N2A Nb2A N31A 86.51(7)
N1A Nb2A N31A 137.84(7)
N32A Nb2A N31A 56.81(7)
N2A Nb2A C44A 104.58(8)
N1A Nb2A C44A 103.84(9)
N32A Nb2A C44A 136.49(8)
N31A Nb2A C44A 118.27(8)
N2A Nb2A C40A 110.16(8)
N1A Nb2A C40A 135.79(8)
N32A Nb2A C40A 114.72(8)
N31A Nb2A C40A 85.73(8)
C44A Nb2A C40A 33.03(8)
N2A Nb2A C43A 128.95(8)
N1A Nb2A C43A 84.10(8)
N32A Nb2A C43A 112.67(8)
N31A Nb2A C43A 131.32(7)
C44A Nb2A C43A 32.77(8)
C40A Nb2A C43A 53.73(8)
N2A Nb2A C41A 139.51(8)
N1A Nb2A C41A 130.23(8)
N32A Nb2A C41A 85.45(8)
N31A Nb2A C41A 78.86(7)
C44A Nb2A C41A 53.47(8)
C40A Nb2A C41A 31.95(8)
C43A Nb2A C41A 52.46(8)
N2A Nb2A C42A 157.50(8)
N1A Nb2A C42A 98.95(8)
N32A Nb2A C42A 84.90(8)
N31A Nb2A C42A 104.52(7)
C44A Nb2A C42A 52.94(8)
C40A Nb2A C42A 52.60(8)
C43A Nb2A C42A 31.19(8)
C41A Nb2A C42A 31.28(8)
N2A Nb2A Nb1A 42.76(5)
N1A Nb2A Nb1A 42.18(5)
N32A Nb2A Nb1A 106.03(5)
N31A Nb2A Nb1A 115.10(5)
C44A Nb2A Nb1A 112.75(6)
C40A Nb2A Nb1A 139.09(6)
C43A Nb2A Nb1A 113.38(6)
C41A Nb2A Nb1A 165.20(6)
C42A Nb2A Nb1A 138.44(6)
Nb1A N1A Nb2A 95.16(8)
Nb2A N2A Nb1A 95.30(8)
C10A N11A C12A 121.49(19)
C10A N11A Nb1A 92.70(14)
C12A N11A Nb1A 143.40(15)
C10A N12A C15A 126.63(19)
C10A N12A Nb1A 97.80(14)
C15A N12A Nb1A 133.87(15)
N11A C10A N12A 111.16(19)
N11A C10A C11A 123.9(2)
N12A C10A C11A 124.9(2)
C10A C11A H11A 109.5
C10A C11A H11B 109.5
H11A C11A H11B 109.5
C10A C11A H11C 109.5
H11A C11A H11C 109.5
H11B C11A H11C 109.5
N11A C12A C13A 110.47(19)
N11A C12A C14A 112.2(2)
C13A C12A C14A 111.9(2)
N11A C12A H12A 107.3
C13A C12A H12A 107.3
C14A C12A H12A 107.3
C12A C13A H13A 109.5
C12A C13A H13B 109.5
H13A C13A H13B 109.5
C12A C13A H13C 109.5
H13A C13A H13C 109.5
H13B C13A H13C 109.5
C12A C14A H14A 109.5
C12A C14A H14B 109.5
H14A C14A H14B 109.5
C12A C14A H14C 109.5
H14A C14A H14C 109.5
H14B C14A H14C 109.5
N12A C15A C16A 113.3(2)
N12A C15A C17A 114.2(2)
C16A C15A C17A 111.7(2)
N12A C15A H15A 105.6
C16A C15A H15A 105.6
C17A C15A H15A 105.6
C15A C16A H16A 109.5
C15A C16A H16B 109.5
H16A C16A H16B 109.5
C15A C16A H16C 109.5
H16A C16A H16C 109.5
H16B C16A H16C 109.5
C15A C17A H17A 109.5
C15A C17A H17B 109.5
H17A C17A H17B 109.5
C15A C17A H17C 109.5
H17A C17A H17C 109.5
H17B C17A H17C 109.5
C24A C20A C21A 108.0(2)
C24A C20A C25A 123.4(2)
C21A C20A C25A 128.1(2)
C24A C20A Nb1A 70.30(12)
C21A C20A Nb1A 76.15(12)
C25A C20A Nb1A 125.63(16)
C22A C21A C20A 107.8(2)
C22A C21A C26A 125.3(2)
C20A C21A C26A 126.9(2)
C22A C21A Nb1A 73.50(12)
C20A C21A Nb1A 71.94(11)
C26A C21A Nb1A 122.39(15)
C23A C22A C21A 108.3(2)
C23A C22A C27A 124.8(2)
C21A C22A C27A 126.9(2)
C23A C22A Nb1A 70.78(12)
C21A C22A Nb1A 74.83(12)
C27A C22A Nb1A 121.99(17)
C22A C23A C24A 108.0(2)
C22A C23A C28A 123.6(2)
C24A C23A C28A 128.0(2)
C22A C23A Nb1A 77.20(13)
C24A C23A Nb1A 71.79(12)
C28A C23A Nb1A 123.04(17)
C20A C24A C23A 107.9(2)
C20A C24A C29A 123.2(2)
C23A C24A C29A 127.8(2)
C20A C24A Nb1A 77.02(12)
C23A C24A Nb1A 74.99(13)
C29A C24A Nb1A 123.83(16)
C20A C25A H25A 109.5
C20A C25A H25B 109.5
H25A C25A H25B 109.5
C20A C25A H25C 109.5
H25A C25A H25C 109.5
H25B C25A H25C 109.5
C21A C26A H26A 109.5
C21A C26A H26B 109.5
H26A C26A H26B 109.5
C21A C26A H26C 109.5
H26A C26A H26C 109.5
H26B C26A H26C 109.5
C22A C27A H27A 109.5
C22A C27A H27B 109.5
H27A C27A H27B 109.5
C22A C27A H27C 109.5
H27A C27A H27C 109.5
H27B C27A H27C 109.5
C23A C28A H28A 109.5
C23A C28A H28B 109.5
H28A C28A H28B 109.5
C23A C28A H28C 109.5
H28A C28A H28C 109.5
H28B C28A H28C 109.5
C24A C29A H29A 109.5
C24A C29A H29B 109.5
H29A C29A H29B 109.5
C24A C29A H29C 109.5
H29A C29A H29C 109.5
H29B C29A H29C 109.5
C30A N31A C32A 120.4(2)
C30A N31A Nb2A 89.98(13)
C32A N31A Nb2A 145.92(15)
C30A N32A C35A 126.4(2)
C30A N32A Nb2A 100.21(14)
C35A N32A Nb2A 132.15(15)
N31A C30A N32A 112.1(2)
N31A C30A C31A 123.4(2)
N32A C30A C31A 124.5(2)
C30A C31A H31A 109.5
C30A C31A H31B 109.5
H31A C31A H31B 109.5
C30A C31A H31C 109.5
H31A C31A H31C 109.5
H31B C31A H31C 109.5
N31A C32A C33A 110.5(2)
N31A C32A C34A 112.1(2)
C33A C32A C34A 111.4(2)
N31A C32A H32A 107.6
C33A C32A H32A 107.6
C34A C32A H32A 107.6
C32A C33A H33A 109.5
C32A C33A H33B 109.5
H33A C33A H33B 109.5
C32A C33A H33C 109.5
H33A C33A H33C 109.5
H33B C33A H33C 109.5
C32A C34A H34A 109.5
C32A C34A H34B 109.5
H34A C34A H34B 109.5
C32A C34A H34C 109.5
H34A C34A H34C 109.5
H34B C34A H34C 109.5
N32A C35A C36A 113.1(2)
N32A C35A C37A 114.24(19)
C36A C35A C37A 111.5(2)
N32A C35A H35A 105.7
C36A C35A H35A 105.7
C37A C35A H35A 105.7
C35A C36A H36A 109.5
C35A C36A H36B 109.5
H36A C36A H36B 109.5
C35A C36A H36C 109.5
H36A C36A H36C 109.5
H36B C36A H36C 109.5
C35A C37A H37A 109.5
C35A C37A H37B 109.5
H37A C37A H37B 109.5
C35A C37A H37C 109.5
H37A C37A H37C 109.5
H37B C37A H37C 109.5
C41A C40A C44A 107.9(2)
C41A C40A C45A 127.5(3)
C44A C40A C45A 124.4(3)
C41A C40A Nb2A 77.76(13)
C44A C40A Nb2A 71.70(13)
C45A C40A Nb2A 120.46(17)
C40A C41A C42A 107.9(2)
C40A C41A C46A 127.6(3)
C42A C41A C46A 124.4(3)
C40A C41A Nb2A 70.29(13)
C42A C41A Nb2A 75.70(13)
C46A C41A Nb2A 123.24(17)
C43A C42A C41A 108.5(2)
C43A C42A C47A 125.1(3)
C41A C42A C47A 126.2(3)
C43A C42A Nb2A 71.34(13)
C41A C42A Nb2A 73.02(13)
C47A C42A Nb2A 125.21(18)
C42A C43A C44A 107.8(2)
C42A C43A C48A 125.1(3)
C44A C43A C48A 127.0(3)
C42A C43A Nb2A 77.47(14)
C44A C43A Nb2A 69.81(13)
C48A C43A Nb2A 121.70(17)
C40A C44A C43A 107.9(2)
C40A C44A C49A 124.6(3)
C43A C44A C49A 125.5(3)
C40A C44A Nb2A 75.27(14)
C43A C44A Nb2A 77.42(14)
C49A C44A Nb2A 126.24(17)
C40A C45A H45A 109.5
C40A C45A H45B 109.5
H45A C45A H45B 109.5
C40A C45A H45C 109.5
H45A C45A H45C 109.5
H45B C45A H45C 109.5
C41A C46A H46A 109.5
C41A C46A H46B 109.5
H46A C46A H46B 109.5
C41A C46A H46C 109.5
H46A C46A H46C 109.5
H46B C46A H46C 109.5
C42A C47A H47A 109.5
C42A C47A H47B 109.5
H47A C47A H47B 109.5
C42A C47A H47C 109.5
H47A C47A H47C 109.5
H47B C47A H47C 109.5
C43A C48A H48A 109.5
C43A C48A H48B 109.5
H48A C48A H48B 109.5
C43A C48A H48C 109.5
H48A C48A H48C 109.5
H48B C48A H48C 109.5
C44A C49A H49A 109.5
C44A C49A H49B 109.5
H49A C49A H49B 109.5
C44A C49A H49C 109.5
H49A C49A H49C 109.5
H49B C49A H49C 109.5
N1B Nb1B N2B 84.35(8)
N1B Nb1B N12B 119.73(8)
N2B Nb1B N12B 90.76(8)
N1B Nb1B N11B 88.53(7)
N2B Nb1B N11B 136.76(7)
N12B Nb1B N11B 56.68(7)
N1B Nb1B C24B 101.91(9)
N2B Nb1B C24B 105.67(9)
N12B Nb1B C24B 136.65(8)
N11B Nb1B C24B 117.52(8)
N1B Nb1B C20B 110.95(8)
N2B Nb1B C20B 136.63(8)
N12B Nb1B C20B 112.87(7)
N11B Nb1B C20B 85.48(7)
C24B Nb1B C20B 33.07(8)
N1B Nb1B C23B 123.92(9)
N2B Nb1B C23B 83.65(8)
N12B Nb1B C23B 115.00(9)
N11B Nb1B C23B 133.45(7)
C24B Nb1B C23B 32.62(9)
C20B Nb1B C23B 53.78(8)
N1B Nb1B C21B 141.59(8)
N2B Nb1B C21B 127.60(8)
N12B Nb1B C21B 84.49(8)
N11B Nb1B C21B 80.80(7)
C24B Nb1B C21B 53.56(8)
C20B Nb1B C21B 31.90(8)
C23B Nb1B C21B 52.83(8)
N1B Nb1B C22B 154.26(9)
N2B Nb1B C22B 96.06(9)
N12B Nb1B C22B 86.01(8)
N11B Nb1B C22B 107.74(8)
C24B Nb1B C22B 53.09(9)
C20B Nb1B C22B 52.80(9)
C23B Nb1B C22B 31.50(9)
C21B Nb1B C22B 31.61(8)
N1B Nb1B Nb2B 42.74(5)
N2B Nb1B Nb2B 41.79(5)
N12B Nb1B Nb2B 107.04(5)
N11B Nb1B Nb2B 116.20(4)
C24B Nb1B Nb2B 111.88(6)
C20B Nb1B Nb2B 140.06(6)
C23B Nb1B Nb2B 109.96(6)
C21B Nb1B Nb2B 162.72(6)
C22B Nb1B Nb2B 134.15(7)
N2B Nb2B N1B 84.23(8)
N2B Nb2B N32B 118.98(8)
N1B Nb2B N32B 90.54(8)
N2B Nb2B N31B 87.85(7)
N1B Nb2B N31B 137.23(7)
N32B Nb2B N31B 57.47(7)
N2B Nb2B C44B 103.01(9)
N1B Nb2B C44B 108.51(8)
N32B Nb2B C44B 135.54(8)
N31B Nb2B C44B 114.23(8)
N2B Nb2B C43B 124.58(9)
N1B Nb2B C43B 85.32(8)
N32B Nb2B C43B 115.38(9)
N31B Nb2B C43B 131.92(7)
C44B Nb2B C43B 32.90(8)
N2B Nb2B C40B 112.75(9)
N1B Nb2B C40B 138.53(8)
N32B Nb2B C40B 110.55(8)
N31B Nb2B C40B 82.87(7)
C44B Nb2B C40B 32.82(8)
C43B Nb2B C40B 53.59(8)
N2B Nb2B C41B 143.38(9)
N1B Nb2B C41B 127.39(8)
N32B Nb2B C41B 82.68(8)
N31B Nb2B C41B 79.74(7)
C44B Nb2B C41B 53.64(8)
C43B Nb2B C41B 52.77(8)
C40B Nb2B C41B 31.92(8)
N2B Nb2B C42B 155.43(9)
N1B Nb2B C42B 96.34(8)
N32B Nb2B C42B 85.59(8)
N31B Nb2B C42B 107.34(8)
C44B Nb2B C42B 53.42(8)
C43B Nb2B C42B 31.73(8)
C40B Nb2B C42B 52.58(8)
C41B Nb2B C42B 31.31(8)
N2B Nb2B Nb1B 42.60(6)
N1B Nb2B Nb1B 41.81(5)
N32B Nb2B Nb1B 106.42(5)
N31B Nb2B Nb1B 115.89(5)
C44B Nb2B Nb1B 114.57(6)
C43B Nb2B Nb1B 111.57(6)
C40B Nb2B Nb1B 142.94(6)
C41B Nb2B Nb1B 164.31(6)
C42B Nb2B Nb1B 134.81(6)
Nb1B N1B Nb2B 95.45(8)
Nb2B N2B Nb1B 95.60(8)
C10B N11B C12B 120.72(19)
C10B N11B Nb1B 90.45(13)
C12B N11B Nb1B 145.10(14)
C10B N12B C15B 126.6(2)
C10B N12B Nb1B 100.01(14)
C15B N12B Nb1B 131.10(15)
N11B C10B N12B 111.65(19)
N11B C10B C11B 123.8(2)
N12B C10B C11B 124.6(2)
C10B C11B H11D 109.5
C10B C11B H11E 109.5
H11D C11B H11E 109.5
C10B C11B H11F 109.5
H11D C11B H11F 109.5
H11E C11B H11F 109.5
N11B C12B C13B 110.1(2)
N11B C12B C14B 112.4(2)
C13B C12B C14B 110.6(2)
N11B C12B H12B 107.8
C13B C12B H12B 107.8
C14B C12B H12B 107.8
C12B C13B H13D 109.5
C12B C13B H13E 109.5
H13D C13B H13E 109.5
C12B C13B H13F 109.5
H13D C13B H13F 109.5
H13E C13B H13F 109.5
C12B C14B H14D 109.5
C12B C14B H14E 109.5
H14D C14B H14E 109.5
C12B C14B H14F 109.5
H14D C14B H14F 109.5
H14E C14B H14F 109.5
N12B C15B C16B 112.6(2)
N12B C15B C17B 114.5(2)
C16B C15B C17B 111.8(2)
N12B C15B H15B 105.7
C16B C15B H15B 105.7
C17B C15B H15B 105.7
C15B C16B H16D 109.5
C15B C16B H16E 109.5
H16D C16B H16E 109.5
C15B C16B H16F 109.5
H16D C16B H16F 109.5
H16E C16B H16F 109.5
C15B C17B H17D 109.5
C15B C17B H17E 109.5
H17D C17B H17E 109.5
C15B C17B H17F 109.5
H17D C17B H17F 109.5
H17E C17B H17F 109.5
C21B C20B C24B 107.7(2)
C21B C20B C25B 127.3(2)
C24B C20B C25B 124.5(3)
C21B C20B Nb1B 77.20(13)
C24B C20B Nb1B 71.21(13)
C25B C20B Nb1B 123.25(17)
C20B C21B C22B 107.6(2)
C20B C21B C26B 126.3(3)
C22B C21B C26B 126.0(3)
C20B C21B Nb1B 70.89(12)
C22B C21B Nb1B 74.61(13)
C26B C21B Nb1B 123.04(17)
C23B C22B C21B 108.3(2)
C23B C22B C27B 124.9(3)
C21B C22B C27B 126.7(3)
C23B C22B Nb1B 71.18(14)
C21B C22B Nb1B 73.78(14)
C27B C22B Nb1B 122.85(19)
C22B C23B C24B 108.2(2)
C22B C23B C28B 124.2(3)
C24B C23B C28B 127.3(3)
C22B C23B Nb1B 77.31(15)
C24B C23B Nb1B 70.87(14)
C28B C23B Nb1B 122.32(18)
C23B C24B C20B 108.1(2)
C23B C24B C29B 127.7(3)
C20B C24B C29B 122.9(3)
C23B C24B Nb1B 76.51(15)
C20B C24B Nb1B 75.72(13)
C29B C24B Nb1B 124.16(17)
C20B C25B H25D 109.5
C20B C25B H25E 109.5
H25D C25B H25E 109.5
C20B C25B H25F 109.5
H25D C25B H25F 109.5
H25E C25B H25F 109.5
C21B C26B H26D 109.5
C21B C26B H26E 109.5
H26D C26B H26E 109.5
C21B C26B H26F 109.5
H26D C26B H26F 109.5
H26E C26B H26F 109.5
C22B C27B H27D 109.5
C22B C27B H27E 109.5
H27D C27B H27E 109.5
C22B C27B H27F 109.5
H27D C27B H27F 109.5
H27E C27B H27F 109.5
C23B C28B H28D 109.5
C23B C28B H28E 109.5
H28D C28B H28E 109.5
C23B C28B H28F 109.5
H28D C28B H28F 109.5
H28E C28B H28F 109.5
C24B C29B H29D 109.5
C24B C29B H29E 109.5
H29D C29B H29E 109.5
C24B C29B H29F 109.5
H29D C29B H29F 109.5
H29E C29B H29F 109.5
C30B N31B C32B 121.7(2)
C30B N31B Nb2B 90.82(14)
C32B N31B Nb2B 143.55(16)
C30B N32B C35B 128.0(2)
C30B N32B Nb2B 98.93(15)
C35B N32B Nb2B 131.97(16)
N31B C30B N32B 111.9(2)
N31B C30B C31B 123.7(2)
N32B C30B C31B 124.4(2)
C30B C31B H31D 109.5
C30B C31B H31E 109.5
H31D C31B H31E 109.5
C30B C31B H31F 109.5
H31D C31B H31F 109.5
H31E C31B H31F 109.5
N31B C32B C33B 110.7(2)
N31B C32B C34B 112.5(2)
C33B C32B C34B 111.2(3)
N31B C32B H32B 107.4
C33B C32B H32B 107.4
C34B C32B H32B 107.4
C32B C33B H33D 109.5
C32B C33B H33E 109.5
H33D C33B H33E 109.5
C32B C33B H33F 109.5
H33D C33B H33F 109.5
H33E C33B H33F 109.5
C32B C34B H34D 109.5
C32B C34B H34E 109.5
H34D C34B H34E 109.5
C32B C34B H34F 109.5
H34D C34B H34F 109.5
H34E C34B H34F 109.5
N32B C35B C36B 113.2(2)
N32B C35B C37B 114.8(2)
C36B C35B C37B 111.6(2)
N32B C35B H35B 105.4
C36B C35B H35B 105.4
C37B C35B H35B 105.4
C35B C36B H36D 109.5
C35B C36B H36E 109.5
H36D C36B H36E 109.5
C35B C36B H36F 109.5
H36D C36B H36F 109.5
H36E C36B H36F 109.5
C35B C37B H37D 109.5
C35B C37B H37E 109.5
H37D C37B H37E 109.5
C35B C37B H37F 109.5
H37D C37B H37F 109.5
H37E C37B H37F 109.5
C44B C40B C41B 107.9(2)
C44B C40B C45B 124.2(3)
C41B C40B C45B 127.2(3)
C44B C40B Nb2B 70.62(12)
C41B C40B Nb2B 76.52(13)
C45B C40B Nb2B 125.55(17)
C42B C41B C40B 107.9(2)
C42B C41B C46B 125.4(3)
C40B C41B C46B 126.6(3)
C42B C41B Nb2B 74.65(13)
C40B C41B Nb2B 71.56(13)
C46B C41B Nb2B 122.60(17)
C43B C42B C41B 108.3(2)
C43B C42B C47B 124.4(3)
C41B C42B C47B 127.3(3)
C43B C42B Nb2B 70.78(13)
C41B C42B Nb2B 74.04(13)
C47B C42B Nb2B 122.94(17)
C42B C43B C44B 108.2(2)
C42B C43B C48B 123.6(3)
C44B C43B C48B 127.9(3)
C42B C43B Nb2B 77.50(14)
C44B C43B Nb2B 71.13(13)
C48B C43B Nb2B 122.09(17)
C43B C44B C40B 107.6(2)
C43B C44B C49B 126.7(3)
C40B C44B C49B 124.3(3)
C43B C44B Nb2B 75.97(13)
C40B C44B Nb2B 76.55(13)
C49B C44B Nb2B 124.36(17)
C40B C45B H45D 109.5
C40B C45B H45E 109.5
H45D C45B H45E 109.5
C40B C45B H45F 109.5
H45D C45B H45F 109.5
H45E C45B H45F 109.5
C41B C46B H46D 109.5
C41B C46B H46E 109.5
H46D C46B H46E 109.5
C41B C46B H46F 109.5
H46D C46B H46F 109.5
H46E C46B H46F 109.5
C42B C47B H47D 109.5
C42B C47B H47E 109.5
H47D C47B H47E 109.5
C42B C47B H47F 109.5
H47D C47B H47F 109.5
H47E C47B H47F 109.5
C43B C48B H48D 109.5
C43B C48B H48E 109.5
H48D C48B H48E 109.5
C43B C48B H48F 109.5
H48D C48B H48F 109.5
H48E C48B H48F 109.5
C44B C49B H49D 109.5
C44B C49B H49E 109.5
H49D C49B H49E 109.5
C44B C49B H49F 109.5
H49D C49B H49F 109.5
H49E C49B H49F 109.5

loop_
_geom_bond_atom_site_label_1
_geom_bond_atom_site_label_2
_geom_bond_distance
Nb1A N1A 1.8959(18)
Nb1A N2A 1.9176(18)
Nb1A N12A 2.2085(17)
Nb1A N11A 2.3282(18)
Nb1A C24A 2.460(2)
Nb1A C23A 2.502(2)
Nb1A C20A 2.546(2)
Nb1A C22A 2.583(2)
Nb1A C21A 2.601(2)
Nb1A Nb2A 2.8121(3)
Nb2A N2A 1.8875(18)
Nb2A N1A 1.9133(18)
Nb2A N32A 2.1781(18)
Nb2A N31A 2.4206(18)
Nb2A C44A 2.465(2)
Nb2A C40A 2.511(2)
Nb2A C43A 2.564(2)
Nb2A C41A 2.607(2)
Nb2A C42A 2.641(2)
N11A C10A 1.320(3)
N11A C12A 1.470(3)
N12A C10A 1.333(3)
N12A C15A 1.466(3)
C10A C11A 1.512(3)
C11A H11A 0.9600
C11A H11B 0.9600
C11A H11C 0.9600
C12A C13A 1.521(4)
C12A C14A 1.528(3)
C12A H12A 0.9800
C13A H13A 0.9600
C13A H13B 0.9600
C13A H13C 0.9600
C14A H14A 0.9600
C14A H14B 0.9600
C14A H14C 0.9600
C15A C16A 1.525(3)
C15A C17A 1.537(3)
C15A H15A 0.9800
C16A H16A 0.9600
C16A H16B 0.9600
C16A H16C 0.9600
C17A H17A 0.9600
C17A H17B 0.9600
C17A H17C 0.9600
C20A C24A 1.411(3)
C20A C21A 1.416(3)
C20A C25A 1.498(3)
C21A C22A 1.415(3)
C21A C26A 1.505(3)
C22A C23A 1.405(3)
C22A C27A 1.499(3)
C23A C24A 1.419(3)
C23A C28A 1.502(3)
C24A C29A 1.504(3)
C25A H25A 0.9600
C25A H25B 0.9600
C25A H25C 0.9600
C26A H26A 0.9600
C26A H26B 0.9600
C26A H26C 0.9600
C27A H27A 0.9600
C27A H27B 0.9600
C27A H27C 0.9600
C28A H28A 0.9600
C28A H28B 0.9600
C28A H28C 0.9600
C29A H29A 0.9600
C29A H29B 0.9600
C29A H29C 0.9600
N31A C30A 1.310(3)
N31A C32A 1.471(3)
N32A C30A 1.340(3)
N32A C35A 1.466(3)
C30A C31A 1.512(3)
C31A H31A 0.9600
C31A H31B 0.9600
C31A H31C 0.9600
C32A C33A 1.518(4)
C32A C34A 1.529(4)
C32A H32A 0.9800
C33A H33A 0.9600
C33A H33B 0.9600
C33A H33C 0.9600
C34A H34A 0.9600
C34A H34B 0.9600
C34A H34C 0.9600
C35A C36A 1.521(4)
C35A C37A 1.540(3)
C35A H35A 0.9800
C36A H36A 0.9600
C36A H36B 0.9600
C36A H36C 0.9600
C37A H37A 0.9600
C37A H37B 0.9600
C37A H37C 0.9600
C40A C41A 1.412(4)
C40A C44A 1.415(4)
C40A C45A 1.506(4)
C41A C42A 1.415(4)
C41A C46A 1.502(4)
C42A C43A 1.401(3)
C42A C47A 1.503(4)
C43A C44A 1.422(4)
C43A C48A 1.504(4)
C44A C49A 1.504(4)
C45A H45A 0.9600
C45A H45B 0.9600
C45A H45C 0.9600
C46A H46A 0.9600
C46A H46B 0.9600
C46A H46C 0.9600
C47A H47A 0.9600
C47A H47B 0.9600
C47A H47C 0.9600
C48A H48A 0.9600
C48A H48B 0.9600
C48A H48C 0.9600
C49A H49A 0.9600
C49A H49B 0.9600
C49A H49C 0.9600
Nb1B N1B 1.8857(18)
Nb1B N2B 1.9153(18)
Nb1B N12B 2.1895(18)
Nb1B N11B 2.4114(18)
Nb1B C24B 2.463(2)
Nb1B C20B 2.521(2)
Nb1B C23B 2.535(2)
Nb1B C21B 2.602(2)
Nb1B C22B 2.612(2)
Nb1B Nb2B 2.8159(4)
Nb2B N2B 1.8857(18)
Nb2B N1B 1.9198(18)
Nb2B N32B 2.1815(18)
Nb2B N31B 2.3672(18)
Nb2B C44B 2.461(2)
Nb2B C43B 2.523(2)
Nb2B C40B 2.537(2)
Nb2B C41B 2.601(2)
Nb2B C42B 2.609(2)
N11B C10B 1.315(3)
N11B C12B 1.469(3)
N12B C10B 1.335(3)
N12B C15B 1.468(3)
C10B C11B 1.512(3)
C11B H11D 0.9600
C11B H11E 0.9600
C11B H11F 0.9600
C12B C13B 1.522(3)
C12B C14B 1.527(3)
C12B H12B 0.9800
C13B H13D 0.9600
C13B H13E 0.9600
C13B H13F 0.9600
C14B H14D 0.9600
C14B H14E 0.9600
C14B H14F 0.9600
C15B C16B 1.517(4)
C15B C17B 1.532(4)
C15B H15B 0.9800
C16B H16D 0.9600
C16B H16E 0.9600
C16B H16F 0.9600
C17B H17D 0.9600
C17B H17E 0.9600
C17B H17F 0.9600
C20B C21B 1.410(3)
C20B C24B 1.419(3)
C20B C25B 1.495(4)
C21B C22B 1.420(4)
C21B C26B 1.502(3)
C22B C23B 1.399(4)
C22B C27B 1.511(4)
C23B C24B 1.405(4)
C23B C28B 1.507(4)
C24B C29B 1.516(4)
C25B H25D 0.9600
C25B H25E 0.9600
C25B H25F 0.9600
C26B H26D 0.9600
C26B H26E 0.9600
C26B H26F 0.9600
C27B H27D 0.9600
C27B H27E 0.9600
C27B H27F 0.9600
C28B H28D 0.9600
C28B H28E 0.9600
C28B H28F 0.9600
C29B H29D 0.9600
C29B H29E 0.9600
C29B H29F 0.9600
N31B C30B 1.317(3)
N31B C32B 1.472(3)
N32B C30B 1.329(3)
N32B C35B 1.468(3)
C30B C31B 1.515(3)
C31B H31D 0.9600
C31B H31E 0.9600
C31B H31F 0.9600
C32B C33B 1.514(4)
C32B C34B 1.535(4)
C32B H32B 0.9800
C33B H33D 0.9600
C33B H33E 0.9600
C33B H33F 0.9600
C34B H34D 0.9600
C34B H34E 0.9600
C34B H34F 0.9600
C35B C36B 1.522(4)
C35B C37B 1.536(4)
C35B H35B 0.9800
C36B H36D 0.9600
C36B H36E 0.9600
C36B H36F 0.9600
C37B H37D 0.9600
C37B H37E 0.9600
C37B H37F 0.9600
C40B C44B 1.414(4)
C40B C41B 1.414(4)
C40B C45B 1.505(4)
C41B C42B 1.406(4)
C41B C46B 1.503(4)
C42B C43B 1.405(4)
C42B C47B 1.500(4)
C43B C44B 1.413(4)
C43B C48B 1.503(4)
C44B C49B 1.502(4)
C45B H45D 0.9600
C45B H45E 0.9600
C45B H45F 0.9600
C46B H46D 0.9600
C46B H46E 0.9600
C46B H46F 0.9600
C47B H47D 0.9600
C47B H47E 0.9600
C47B H47F 0.9600
C48B H48D 0.9600
C48B H48E 0.9600
C48B H48F 0.9600
C49B H49D 0.9600
C49B H49E 0.9600
C49B H49F 0.9600

loop_
_geom_torsion_atom_site_label_1
_geom_torsion_atom_site_label_2
_geom_torsion_atom_site_label_3
_geom_torsion_atom_site_label_4
_geom_torsion
N1A Nb1A Nb2A N2A 172.67(12)
N12A Nb1A Nb2A N2A -68.05(10)
N11A Nb1A Nb2A N2A -129.80(10)
C24A Nb1A Nb2A N2A 94.61(11)
C23A Nb1A Nb2A N2A 58.98(11)
C20A Nb1A Nb2A N2A 115.49(12)
C22A Nb1A Nb2A N2A 33.26(11)
C21A Nb1A Nb2A N2A 58.6(2)
N2A Nb1A Nb2A N1A -172.67(12)
N12A Nb1A Nb2A N1A 119.28(10)
N11A Nb1A Nb2A N1A 57.52(10)
C24A Nb1A Nb2A N1A -78.06(11)
C23A Nb1A Nb2A N1A -113.70(11)
C20A Nb1A Nb2A N1A -57.18(12)
C22A Nb1A Nb2A N1A -139.41(11)
C21A Nb1A Nb2A N1A -114.1(2)
N1A Nb1A Nb2A N32A -74.22(10)
N2A Nb1A Nb2A N32A 113.10(10)
N12A Nb1A Nb2A N32A 45.06(7)
N11A Nb1A Nb2A N32A -16.70(7)
C24A Nb1A Nb2A N32A -152.29(8)
C23A Nb1A Nb2A N32A 172.08(8)
C20A Nb1A Nb2A N32A -131.41(10)
C22A Nb1A Nb2A N32A 146.36(9)
C21A Nb1A Nb2A N32A 171.71(19)
N1A Nb1A Nb2A N31A -134.60(10)
N2A Nb1A Nb2A N31A 52.73(10)
N12A Nb1A Nb2A N31A -15.32(7)
N11A Nb1A Nb2A N31A -77.08(7)
C24A Nb1A Nb2A N31A 147.34(8)
C23A Nb1A Nb2A N31A 111.70(8)
C20A Nb1A Nb2A N31A 168.22(10)
C22A Nb1A Nb2A N31A 85.99(9)
C21A Nb1A Nb2A N31A 111.33(19)
N1A Nb1A Nb2A C44A 85.61(11)
N2A Nb1A Nb2A C44A -87.06(11)
N12A Nb1A Nb2A C44A -155.11(9)
N11A Nb1A Nb2A C44A 143.14(9)
C24A Nb1A Nb2A C44A 7.55(9)
C23A Nb1A Nb2A C44A -28.08(9)
C20A Nb1A Nb2A C44A 28.43(11)
C22A Nb1A Nb2A C44A -53.80(10)
C21A Nb1A Nb2A C44A -28.5(2)
N1A Nb1A Nb2A C40A 110.88(13)
N2A Nb1A Nb2A C40A -61.79(13)
N12A Nb1A Nb2A C40A -129.83(11)
N11A Nb1A Nb2A C40A 168.41(10)
C24A Nb1A Nb2A C40A 32.82(11)
C23A Nb1A Nb2A C40A -2.81(11)
C20A Nb1A Nb2A C40A 53.70(13)
C22A Nb1A Nb2A C40A -28.53(12)
C21A Nb1A Nb2A C40A -3.2(2)
N1A Nb1A Nb2A C43A 49.91(11)
N2A Nb1A Nb2A C43A -122.77(11)
N12A Nb1A Nb2A C43A 169.19(8)
N11A Nb1A Nb2A C43A 107.43(8)
C24A Nb1A Nb2A C43A -28.15(9)
C23A Nb1A Nb2A C43A -63.79(9)
C20A Nb1A Nb2A C43A -7.28(11)
C22A Nb1A Nb2A C43A -89.51(10)
C21A Nb1A Nb2A C43A -64.16(19)
N1A Nb1A Nb2A C41A 65.7(3)
N2A Nb1A Nb2A C41A -107.0(3)
N12A Nb1A Nb2A C41A -175.0(2)
N11A Nb1A Nb2A C41A 123.2(2)
C24A Nb1A Nb2A C41A -12.4(3)
C23A Nb1A Nb2A C41A -48.0(3)
C20A Nb1A Nb2A C41A 8.5(3)
C22A Nb1A Nb2A C41A -73.7(3)
C21A Nb1A Nb2A C41A -48.4(3)
N1A Nb1A Nb2A C42A 26.42(12)
N2A Nb1A Nb2A C42A -146.25(12)
N12A Nb1A Nb2A C42A 145.70(10)
N11A Nb1A Nb2A C42A 83.95(10)
C24A Nb1A Nb2A C42A -51.64(11)
C23A Nb1A Nb2A C42A -87.27(11)
C20A Nb1A Nb2A C42A -30.76(12)
C22A Nb1A Nb2A C42A -112.99(11)
C21A Nb1A Nb2A C42A -87.6(2)
N2A Nb1A N1A Nb2A 4.91(8)
N12A Nb1A N1A Nb2A -80.29(10)
N11A Nb1A N1A Nb2A -130.49(8)
C24A Nb1A N1A Nb2A 114.33(8)
C23A Nb1A N1A Nb2A 86.89(10)
C20A Nb1A N1A Nb2A 146.19(7)
C22A Nb1A N1A Nb2A 97.83(17)
C21A Nb1A N1A Nb2A 154.70(9)
N2A Nb2A N1A Nb1A -4.99(8)
N32A Nb2A N1A Nb1A 112.28(8)
N31A Nb2A N1A Nb1A 73.88(12)
C44A Nb2A N1A Nb1A -108.74(9)
C40A Nb2A N1A Nb1A -118.66(10)
C43A Nb2A N1A Nb1A -135.10(9)
C41A Nb2A N1A Nb1A -162.25(8)
C42A Nb2A N1A Nb1A -162.61(8)
N1A Nb2A N2A Nb1A 4.93(8)
N32A Nb2A N2A Nb1A -84.23(9)
N31A Nb2A N2A Nb1A -133.78(8)
C44A Nb2A N2A Nb1A 107.89(9)
C40A Nb2A N2A Nb1A 142.07(8)
C43A Nb2A N2A Nb1A 82.97(11)
C41A Nb2A N2A Nb1A 157.91(9)
C42A Nb2A N2A Nb1A 105.6(2)
N1A Nb1A N2A Nb2A -4.98(8)
N12A Nb1A N2A Nb2A 117.64(8)
N11A Nb1A N2A Nb2A 78.58(11)
C24A Nb1A N2A Nb2A -102.80(8)
C23A Nb1A N2A Nb2A -126.14(9)
C20A Nb1A N2A Nb2A -120.16(10)
C22A Nb1A N2A Nb2A -156.49(8)
C21A Nb1A N2A Nb2A -161.75(7)
N1A Nb1A N11A C10A 124.48(14)
N2A Nb1A N11A C10A 43.00(17)
N12A Nb1A N11A C10A -5.26(12)
C24A Nb1A N11A C10A -135.57(13)
C23A Nb1A N11A C10A -101.82(15)
C20A Nb1A N11A C10A -124.92(14)
C22A Nb1A N11A C10A -77.53(14)
C21A Nb1A N11A C10A -92.85(14)
Nb2A Nb1A N11A C10A 89.61(13)
N1A Nb1A N11A C12A -35.7(2)
N2A Nb1A N11A C12A -117.2(2)
N12A Nb1A N11A C12A -165.4(3)
C24A Nb1A N11A C12A 64.3(3)
C23A Nb1A N11A C12A 98.0(2)
C20A Nb1A N11A C12A 74.9(2)
C22A Nb1A N11A C12A 122.3(2)
C21A Nb1A N11A C12A 107.0(2)
Nb2A Nb1A N11A C12A -70.5(2)
N1A Nb1A N12A C10A -60.23(15)
N2A Nb1A N12A C10A -142.93(14)
N11A Nb1A N12A C10A 5.25(12)
C24A Nb1A N12A C10A 98.68(16)
C23A Nb1A N12A C10A 132.06(13)
C20A Nb1A N12A C10A 73.04(14)
C22A Nb1A N12A C10A 120.66(14)
C21A Nb1A N12A C10A 88.97(14)
Nb2A Nb1A N12A C10A -104.61(12)
N1A Nb1A N12A C15A 105.0(2)
N2A Nb1A N12A C15A 22.3(2)
N11A Nb1A N12A C15A 170.5(2)
C24A Nb1A N12A C15A -96.1(2)
C23A Nb1A N12A C15A -62.7(2)
C20A Nb1A N12A C15A -121.7(2)
C22A Nb1A N12A C15A -74.1(2)
C21A Nb1A N12A C15A -105.8(2)
Nb2A Nb1A N12A C15A 60.6(2)
C12A N11A C10A N12A 174.17(19)
Nb1A N11A C10A N12A 7.91(18)
C12A N11A C10A C11A -5.6(3)
Nb1A N11A C10A C11A -171.9(2)
C15A N12A C10A N11A -175.2(2)
Nb1A N12A C10A N11A -8.41(19)
C15A N12A C10A C11A 4.6(4)
Nb1A N12A C10A C11A 171.4(2)
C10A N11A C12A C13A -147.8(2)
Nb1A N11A C12A C13A 8.8(3)
C10A N11A C12A C14A 86.6(3)
Nb1A N11A C12A C14A -116.8(2)
C10A N12A C15A C16A 64.5(3)
Nb1A N12A C15A C16A -97.1(3)
C10A N12A C15A C17A -64.8(3)
Nb1A N12A C15A C17A 133.5(2)
N1A Nb1A C20A C24A -74.78(15)
N2A Nb1A C20A C24A 31.28(19)
N12A Nb1A C20A C24A 146.26(13)
N11A Nb1A C20A C24A -161.92(14)
C23A Nb1A C20A C24A 38.66(14)
C22A Nb1A C20A C24A 78.83(15)
C21A Nb1A C20A C24A 115.2(2)
Nb2A Nb1A C20A C24A -37.36(18)
N1A Nb1A C20A C21A 170.00(13)
N2A Nb1A C20A C21A -83.95(17)
N12A Nb1A C20A C21A 31.03(15)
N11A Nb1A C20A C21A 82.86(14)
C24A Nb1A C20A C21A -115.2(2)
C23A Nb1A C20A C21A -76.56(15)
C22A Nb1A C20A C21A -36.40(13)
Nb2A Nb1A C20A C21A -152.58(11)
N1A Nb1A C20A C25A 42.8(2)
N2A Nb1A C20A C25A 148.85(19)
N12A Nb1A C20A C25A -96.2(2)
N11A Nb1A C20A C25A -44.3(2)
C24A Nb1A C20A C25A 117.6(3)
C23A Nb1A C20A C25A 156.2(2)
C22A Nb1A C20A C25A -163.6(2)
C21A Nb1A C20A C25A -127.2(3)
Nb2A Nb1A C20A C25A 80.2(2)
C24A C20A C21A C22A 1.7(2)
C25A C20A C21A C22A -170.1(2)
Nb1A C20A C21A C22A 65.26(15)
C24A C20A C21A C26A 179.1(2)
C25A C20A C21A C26A 7.3(4)
Nb1A C20A C21A C26A -117.4(2)
C24A C20A C21A Nb1A -63.57(14)
C25A C20A C21A Nb1A 124.7(2)
N1A Nb1A C21A C22A -130.79(15)
N2A Nb1A C21A C22A 9.98(17)
N12A Nb1A C21A C22A 93.40(14)
N11A Nb1A C21A C22A 151.56(14)
C24A Nb1A C21A C22A -78.25(15)
C23A Nb1A C21A C22A -36.54(13)
C20A Nb1A C21A C22A -115.6(2)
Nb2A Nb1A C21A C22A -36.1(3)
N1A Nb1A C21A C20A -15.2(2)
N2A Nb1A C21A C20A 125.57(14)
N12A Nb1A C21A C20A -151.01(14)
N11A Nb1A C21A C20A -92.85(14)
C24A Nb1A C21A C20A 37.34(13)
C23A Nb1A C21A C20A 79.05(15)
C22A Nb1A C21A C20A 115.6(2)
Nb2A Nb1A C21A C20A 79.5(2)
N1A Nb1A C21A C26A 107.5(2)
N2A Nb1A C21A C26A -111.7(2)
N12A Nb1A C21A C26A -28.3(2)
N11A Nb1A C21A C26A 29.9(2)
C24A Nb1A C21A C26A 160.0(2)
C23A Nb1A C21A C26A -158.2(2)
C20A Nb1A C21A C26A 122.7(3)
C22A Nb1A C21A C26A -121.7(3)
Nb2A Nb1A C21A C26A -157.81(15)
C20A C21A C22A C23A -0.9(2)
C26A C21A C22A C23A -178.3(2)
Nb1A C21A C22A C23A 63.33(15)
C20A C21A C22A C27A 176.9(2)
C26A C21A C22A C27A -0.5(4)
Nb1A C21A C22A C27A -118.9(2)
C20A C21A C22A Nb1A -64.23(14)
C26A C21A C22A Nb1A 118.3(2)
N1A Nb1A C22A C23A -18.0(2)
N2A Nb1A C22A C23A 71.92(15)
N12A Nb1A C22A C23A 160.44(15)
N11A Nb1A C22A C23A -145.83(14)
C24A Nb1A C22A C23A -38.30(14)
C20A Nb1A C22A C23A -79.33(15)
C21A Nb1A C22A C23A -116.0(2)
Nb2A Nb1A C22A C23A 50.28(17)
N1A Nb1A C22A C21A 98.1(2)
N2A Nb1A C22A C21A -172.06(14)
N12A Nb1A C22A C21A -83.54(14)
N11A Nb1A C22A C21A -29.82(15)
C24A Nb1A C22A C21A 77.71(14)
C23A Nb1A C22A C21A 116.0(2)
C20A Nb1A C22A C21A 36.69(13)
Nb2A Nb1A C22A C21A 166.30(10)
N1A Nb1A C22A C27A -137.6(2)
N2A Nb1A C22A C27A -47.7(2)
N12A Nb1A C22A C27A 40.8(2)
N11A Nb1A C22A C27A 94.5(2)
C24A Nb1A C22A C27A -157.9(3)
C23A Nb1A C22A C27A -119.6(3)
C20A Nb1A C22A C27A 161.0(3)
C21A Nb1A C22A C27A 124.4(3)
Nb2A Nb1A C22A C27A -69.3(2)
C21A C22A C23A C24A -0.2(2)
C27A C22A C23A C24A -178.1(2)
Nb1A C22A C23A C24A 65.75(15)
C21A C22A C23A C28A 172.7(2)
C27A C22A C23A C28A -5.2(4)
Nb1A C22A C23A C28A -121.3(2)
C21A C22A C23A Nb1A -65.98(15)
C27A C22A C23A Nb1A 116.2(2)
N1A Nb1A C23A C22A 170.22(14)
N2A Nb1A C23A C22A -108.70(15)
N12A Nb1A C23A C22A -21.83(17)
N11A Nb1A C23A C22A 47.21(18)
C24A Nb1A C23A C22A 114.1(2)
C20A Nb1A C23A C22A 76.09(15)
C21A Nb1A C23A C22A 36.12(13)
Nb2A Nb1A C23A C22A -143.74(13)
N1A Nb1A C23A C24A 56.13(16)
N2A Nb1A C23A C24A 137.21(14)
N12A Nb1A C23A C24A -135.91(13)
N11A Nb1A C23A C24A -66.87(16)
C20A Nb1A C23A C24A -38.00(13)
C22A Nb1A C23A C24A -114.1(2)
C21A Nb1A C23A C24A -77.97(14)
Nb2A Nb1A C23A C24A 102.17(13)
N1A Nb1A C23A C28A -67.9(2)
N2A Nb1A C23A C28A 13.2(2)
N12A Nb1A C23A C28A 100.1(2)
N11A Nb1A C23A C28A 169.11(19)
C24A Nb1A C23A C28A -124.0(3)
C20A Nb1A C23A C28A -162.0(3)
C22A Nb1A C23A C28A 121.9(3)
C21A Nb1A C23A C28A 158.0(3)
Nb2A Nb1A C23A C28A -21.8(2)
C21A C20A C24A C23A -1.8(2)
C25A C20A C24A C23A 170.4(2)
Nb1A C20A C24A C23A -69.28(15)
C21A C20A C24A C29A -170.4(2)
C25A C20A C24A C29A 1.8(3)
Nb1A C20A C24A C29A 122.1(2)
C21A C20A C24A Nb1A 67.44(15)
C25A C20A C24A Nb1A -120.3(2)
C22A C23A C24A C20A 1.3(2)
C28A C23A C24A C20A -171.2(2)
Nb1A C23A C24A C20A 70.67(15)
C22A C23A C24A C29A 169.2(2)
C28A C23A C24A C29A -3.3(4)
Nb1A C23A C24A C29A -121.4(2)
C22A C23A C24A Nb1A -69.39(16)
C28A C23A C24A Nb1A 118.1(2)
N1A Nb1A C24A C20A 113.62(14)
N2A Nb1A C24A C20A -159.02(13)
N12A Nb1A C24A C20A -48.44(18)
N11A Nb1A C24A C20A 19.90(16)
C23A Nb1A C24A C20A -112.87(19)
C22A Nb1A C24A C20A -76.00(15)
C21A Nb1A C24A C20A -36.43(13)
Nb2A Nb1A C24A C20A 155.82(12)
N1A Nb1A C24A C23A -133.51(14)
N2A Nb1A C24A C23A -46.16(15)
N12A Nb1A C24A C23A 64.43(17)
N11A Nb1A C24A C23A 132.77(13)
C20A Nb1A C24A C23A 112.87(19)
C22A Nb1A C24A C23A 36.87(13)
C21A Nb1A C24A C23A 76.44(14)
Nb2A Nb1A C24A C23A -91.31(13)
N1A Nb1A C24A C29A -7.8(2)
N2A Nb1A C24A C29A 79.5(2)
N12A Nb1A C24A C29A -169.88(19)
N11A Nb1A C24A C29A -101.5(2)
C23A Nb1A C24A C29A 125.7(3)
C20A Nb1A C24A C29A -121.4(3)
C22A Nb1A C24A C29A 162.6(3)
C21A Nb1A C24A C29A -157.9(3)
Nb2A Nb1A C24A C29A 34.4(2)
N2A Nb2A N31A C30A 120.19(14)
N1A Nb2A N31A C30A 41.99(17)
N32A Nb2A N31A C30A -5.91(12)
C44A Nb2A N31A C30A -135.12(13)
C40A Nb2A N31A C30A -129.28(14)
C43A Nb2A N31A C30A -98.09(15)
C41A Nb2A N31A C30A -97.76(14)
C42A Nb2A N31A C30A -79.71(14)
Nb1A Nb2A N31A C30A 87.42(13)
N2A Nb2A N31A C32A -34.2(3)
N1A Nb2A N31A C32A -112.4(3)
N32A Nb2A N31A C32A -160.3(3)
C44A Nb2A N31A C32A 70.5(3)
C40A Nb2A N31A C32A 76.3(3)
C43A Nb2A N31A C32A 107.5(3)
C41A Nb2A N31A C32A 107.8(3)
C42A Nb2A N31A C32A 125.9(3)
Nb1A Nb2A N31A C32A -67.0(3)
N2A Nb2A N32A C30A -59.32(15)
N1A Nb2A N32A C30A -144.25(14)
N31A Nb2A N32A C30A 5.87(12)
C44A Nb2A N32A C30A 103.52(16)
C40A Nb2A N32A C30A 72.34(15)
C43A Nb2A N32A C30A 131.45(14)
C41A Nb2A N32A C30A 85.52(14)
C42A Nb2A N32A C30A 116.91(14)
Nb1A Nb2A N32A C30A -103.98(13)
N2A Nb2A N32A C35A 108.1(2)
N1A Nb2A N32A C35A 23.1(2)
N31A Nb2A N32A C35A 173.3(2)
C44A Nb2A N32A C35A -89.1(2)
C40A Nb2A N32A C35A -120.3(2)
C43A Nb2A N32A C35A -61.2(2)
C41A Nb2A N32A C35A -107.1(2)
C42A Nb2A N32A C35A -75.7(2)
Nb1A Nb2A N32A C35A 63.4(2)
C32A N31A C30A N32A 172.41(19)
Nb2A N31A C30A N32A 8.69(18)
C32A N31A C30A C31A -6.8(3)
Nb2A N31A C30A C31A -170.5(2)
C35A N32A C30A N31A -178.2(2)
Nb2A N32A C30A N31A -9.8(2)
C35A N32A C30A C31A 1.0(4)
Nb2A N32A C30A C31A 169.4(2)
C30A N31A C32A C33A -145.0(2)
Nb2A N31A C32A C33A 4.9(4)
C30A N31A C32A C34A 90.1(3)
Nb2A N31A C32A C34A -119.9(3)
C30A N32A C35A C36A 66.6(3)
Nb2A N32A C35A C36A -98.0(2)
C30A N32A C35A C37A -62.5(3)
Nb2A N32A C35A C37A 133.0(2)
N2A Nb2A C40A C41A 160.43(15)
N1A Nb2A C40A C41A -95.86(18)
N32A Nb2A C40A C41A 25.43(18)
N31A Nb2A C40A C41A 75.74(16)
C44A Nb2A C40A C41A -113.7(2)
C43A Nb2A C40A C41A -75.42(16)
C42A Nb2A C40A C41A -36.20(14)
Nb1A Nb2A C40A C41A -159.97(12)
N2A Nb2A C40A C44A -85.84(16)
N1A Nb2A C40A C44A 17.9(2)
N32A Nb2A C40A C44A 139.16(14)
N31A Nb2A C40A C44A -170.53(15)
C43A Nb2A C40A C44A 38.30(14)
C41A Nb2A C40A C44A 113.7(2)
C42A Nb2A C40A C44A 77.53(16)
Nb1A Nb2A C40A C44A -46.24(18)
N2A Nb2A C40A C45A 33.9(2)
N1A Nb2A C40A C45A 137.6(2)
N32A Nb2A C40A C45A -101.1(2)
N31A Nb2A C40A C45A -50.8(2)
C44A Nb2A C40A C45A 119.8(3)
C43A Nb2A C40A C45A 158.1(3)
C41A Nb2A C40A C45A -126.5(3)
C42A Nb2A C40A C45A -162.7(3)
Nb1A Nb2A C40A C45A 73.5(3)
C44A C40A C41A C42A 1.0(3)
C45A C40A C41A C42A -173.9(2)
Nb2A C40A C41A C42A 66.95(16)
C44A C40A C41A C46A 176.7(2)
C45A C40A C41A C46A 1.8(4)
Nb2A C40A C41A C46A -117.3(2)
C44A C40A C41A Nb2A -65.95(16)
C45A C40A C41A Nb2A 119.2(3)
N2A Nb2A C41A C40A -29.0(2)
N1A Nb2A C41A C40A 114.69(17)
N32A Nb2A C41A C40A -156.96(16)
N31A Nb2A C41A C40A -99.92(16)
C44A Nb2A C41A C40A 38.39(15)
C43A Nb2A C41A C40A 79.76(17)
C42A Nb2A C41A C40A 115.4(2)
Nb1A Nb2A C41A C40A 61.4(3)
N2A Nb2A C41A C42A -144.34(15)
N1A Nb2A C41A C42A -0.7(2)
N32A Nb2A C41A C42A 87.66(15)
N31A Nb2A C41A C42A 144.71(16)
C44A Nb2A C41A C42A -76.98(16)
C40A Nb2A C41A C42A -115.4(2)
C43A Nb2A C41A C42A -35.61(14)
Nb1A Nb2A C41A C42A -53.9(3)
N2A Nb2A C41A C46A 93.7(3)
N1A Nb2A C41A C46A -122.7(2)
N32A Nb2A C41A C46A -34.3(2)
N31A Nb2A C41A C46A 22.7(2)
C44A Nb2A C41A C46A 161.0(3)
C40A Nb2A C41A C46A 122.7(3)
C43A Nb2A C41A C46A -157.6(3)
C42A Nb2A C41A C46A -122.0(3)
Nb1A Nb2A C41A C46A -175.92(17)
C40A C41A C42A C43A -0.4(3)
C46A C41A C42A C43A -176.3(2)
Nb2A C41A C42A C43A 62.95(17)
C40A C41A C42A C47A 175.0(2)
C46A C41A C42A C47A -0.8(4)
Nb2A C41A C42A C47A -121.6(3)
C40A C41A C42A Nb2A -63.38(16)
C46A C41A C42A Nb2A 120.7(2)
N2A Nb2A C42A C43A -35.4(3)
N1A Nb2A C42A C43A 62.54(16)
N32A Nb2A C42A C43A 153.43(16)
N31A Nb2A C42A C43A -152.78(15)
C44A Nb2A C42A C43A -38.09(15)
C40A Nb2A C42A C43A -79.93(17)
C41A Nb2A C42A C43A -116.9(2)
Nb1A Nb2A C42A C43A 44.93(18)
N2A Nb2A C42A C41A 81.6(3)
N1A Nb2A C42A C41A 179.47(15)
N32A Nb2A C42A C41A -89.63(16)
N31A Nb2A C42A C41A -35.84(16)
C44A Nb2A C42A C41A 78.84(17)
C40A Nb2A C42A C41A 37.01(15)
C43A Nb2A C42A C41A 116.9(2)
Nb1A Nb2A C42A C41A 161.87(12)
N2A Nb2A C42A C47A -155.7(2)
N1A Nb2A C42A C47A -57.8(2)
N32A Nb2A C42A C47A 33.1(2)
N31A Nb2A C42A C47A 86.9(2)
C44A Nb2A C42A C47A -158.4(3)
C40A Nb2A C42A C47A 159.7(3)
C43A Nb2A C42A C47A -120.3(3)
C41A Nb2A C42A C47A 122.7(3)
Nb1A Nb2A C42A C47A -75.4(3)
C41A C42A C43A C44A -0.3(3)
C47A C42A C43A C44A -175.9(2)
Nb2A C42A C43A C44A 63.71(16)
C41A C42A C43A C48A 175.9(2)
C47A C42A C43A C48A 0.3(4)
Nb2A C42A C43A C48A -120.1(2)
C41A C42A C43A Nb2A -64.03(17)
C47A C42A C43A Nb2A 120.4(2)
N2A Nb2A C43A C42A 163.46(14)
N1A Nb2A C43A C42A -118.22(16)
N32A Nb2A C43A C42A -28.87(17)
N31A Nb2A C43A C42A 36.13(19)
C44A Nb2A C43A C42A 114.6(2)
C40A Nb2A C43A C42A 75.95(16)
C41A Nb2A C43A C42A 35.72(15)
Nb1A Nb2A C43A C42A -149.31(13)
N2A Nb2A C43A C44A 48.88(18)
N1A Nb2A C43A C44A 127.21(15)
N32A Nb2A C43A C44A -143.44(14)
N31A Nb2A C43A C44A -78.44(17)
C40A Nb2A C43A C44A -38.62(14)
C41A Nb2A C43A C44A -78.86(16)
C42A Nb2A C43A C44A -114.6(2)
Nb1A Nb2A C43A C44A 96.12(14)
N2A Nb2A C43A C48A -72.9(2)
N1A Nb2A C43A C48A 5.4(2)
N32A Nb2A C43A C48A 94.8(2)
N31A Nb2A C43A C48A 159.8(2)
C44A Nb2A C43A C48A -121.8(3)
C40A Nb2A C43A C48A -160.4(3)
C41A Nb2A C43A C48A 159.4(3)
C42A Nb2A C43A C48A 123.7(3)
Nb1A Nb2A C43A C48A -25.6(2)
C41A C40A C44A C43A -1.2(3)
C45A C40A C44A C43A 173.9(2)
Nb2A C40A C44A C43A -71.24(16)
C41A C40A C44A C49A -165.8(2)
C45A C40A C44A C49A 9.3(4)
Nb2A C40A C44A C49A 124.1(2)
C41A C40A C44A Nb2A 70.04(16)
C45A C40A C44A Nb2A -114.9(2)
C42A C43A C44A C40A 0.9(3)
C48A C43A C44A C40A -175.1(2)
Nb2A C43A C44A C40A 69.77(16)
C42A C43A C44A C49A 165.4(2)
C48A C43A C44A C49A -10.7(4)
Nb2A C43A C44A C49A -125.8(2)
C42A C43A C44A Nb2A -68.83(17)
C48A C43A C44A Nb2A 115.1(2)
N2A Nb2A C44A C40A 104.66(15)
N1A Nb2A C44A C40A -167.27(14)
N32A Nb2A C44A C40A -59.62(19)
N31A Nb2A C44A C40A 10.73(17)
C43A Nb2A C44A C40A -112.6(2)
C41A Nb2A C44A C40A -37.08(14)
C42A Nb2A C44A C40A -76.42(16)
Nb1A Nb2A C44A C40A 149.14(13)
N2A Nb2A C44A C43A -142.74(14)
N1A Nb2A C44A C43A -54.67(16)
N32A Nb2A C44A C43A 52.97(19)
N31A Nb2A C44A C43A 123.33(14)
C40A Nb2A C44A C43A 112.6(2)
C41A Nb2A C44A C43A 75.52(16)
C42A Nb2A C44A C43A 36.17(14)
Nb1A Nb2A C44A C43A -98.26(14)
N2A Nb2A C44A C49A -17.8(3)
N1A Nb2A C44A C49A 70.3(3)
N32A Nb2A C44A C49A 178.0(2)
N31A Nb2A C44A C49A -111.7(2)
C40A Nb2A C44A C49A -122.4(3)
C43A Nb2A C44A C49A 125.0(3)
C41A Nb2A C44A C49A -159.5(3)
C42A Nb2A C44A C49A 161.2(3)
Nb1A Nb2A C44A C49A 26.7(3)
N1B Nb1B Nb2B N2B 173.15(12)
N12B Nb1B Nb2B N2B -71.22(11)
N11B Nb1B Nb2B N2B -131.91(10)
C24B Nb1B Nb2B N2B 89.28(12)
C20B Nb1B Nb2B N2B 111.29(13)
C23B Nb1B Nb2B N2B 54.35(12)
C21B Nb1B Nb2B N2B 59.1(2)
C22B Nb1B Nb2B N2B 30.09(13)
N2B Nb1B Nb2B N1B -173.15(12)
N12B Nb1B Nb2B N1B 115.63(10)
N11B Nb1B Nb2B N1B 54.94(10)
C24B Nb1B Nb2B N1B -83.87(11)
C20B Nb1B Nb2B N1B -61.86(12)
C23B Nb1B Nb2B N1B -118.80(11)
C21B Nb1B Nb2B N1B -114.1(2)
C22B Nb1B Nb2B N1B -143.06(12)
N1B Nb1B Nb2B N32B -71.65(10)
N2B Nb1B Nb2B N32B 115.20(11)
N12B Nb1B Nb2B N32B 43.98(8)
N11B Nb1B Nb2B N32B -16.71(7)
C24B Nb1B Nb2B N32B -155.52(9)
C20B Nb1B Nb2B N32B -133.51(11)
C23B Nb1B Nb2B N32B 169.55(9)
C21B Nb1B Nb2B N32B 174.3(2)
C22B Nb1B Nb2B N32B 145.29(11)
N1B Nb1B Nb2B N31B -132.96(10)
N2B Nb1B Nb2B N31B 53.89(11)
N12B Nb1B Nb2B N31B -17.33(8)
N11B Nb1B Nb2B N31B -78.02(7)
C24B Nb1B Nb2B N31B 143.17(9)
C20B Nb1B Nb2B N31B 165.18(11)
C23B Nb1B Nb2B N31B 108.24(9)
C21B Nb1B Nb2B N31B 113.0(2)
C22B Nb1B Nb2B N31B 83.98(11)
N1B Nb1B Nb2B C44B 90.70(11)
N2B Nb1B Nb2B C44B -82.45(12)
N12B Nb1B Nb2B C44B -153.67(9)
N11B Nb1B Nb2B C44B 145.65(9)
C24B Nb1B Nb2B C44B 6.83(11)
C20B Nb1B Nb2B C44B 28.85(12)
C23B Nb1B Nb2B C44B -28.10(11)
C21B Nb1B Nb2B C44B -23.4(2)
C22B Nb1B Nb2B C44B -52.36(12)
N1B Nb1B Nb2B C43B 55.00(11)
N2B Nb1B Nb2B C43B -118.15(11)
N12B Nb1B Nb2B C43B 170.63(9)
N11B Nb1B Nb2B C43B 109.94(9)
C24B Nb1B Nb2B C43B -28.87(10)
C20B Nb1B Nb2B C43B -6.86(12)
C23B Nb1B Nb2B C43B -63.81(11)
C21B Nb1B Nb2B C43B -59.1(2)
C22B Nb1B Nb2B C43B -88.06(11)
N1B Nb1B Nb2B C40B 112.62(13)
N2B Nb1B Nb2B C40B -60.54(13)
N12B Nb1B Nb2B C40B -131.75(11)
N11B Nb1B Nb2B C40B 167.56(11)
C24B Nb1B Nb2B C40B 28.75(12)
C20B Nb1B Nb2B C40B 50.76(13)
C23B Nb1B Nb2B C40B -6.19(12)
C21B Nb1B Nb2B C40B -1.5(2)
C22B Nb1B Nb2B C40B -30.44(13)
N1B Nb1B Nb2B C41B 52.2(2)
N2B Nb1B Nb2B C41B -120.9(2)
N12B Nb1B Nb2B C41B 167.9(2)
N11B Nb1B Nb2B C41B 107.2(2)
C24B Nb1B Nb2B C41B -31.6(2)
C20B Nb1B Nb2B C41B -9.6(2)
C23B Nb1B Nb2B C41B -66.6(2)
C21B Nb1B Nb2B C41B -61.8(3)
C22B Nb1B Nb2B C41B -90.8(2)
N1B Nb1B Nb2B C42B 28.70(12)
N2B Nb1B Nb2B C42B -144.45(12)
N12B Nb1B Nb2B C42B 144.33(10)
N11B Nb1B Nb2B C42B 83.64(10)
C24B Nb1B Nb2B C42B -55.17(11)
C20B Nb1B Nb2B C42B -33.16(12)
C23B Nb1B Nb2B C42B -90.10(11)
C21B Nb1B Nb2B C42B -85.4(2)
C22B Nb1B Nb2B C42B -114.36(12)
N2B Nb1B N1B Nb2B 4.58(8)
N12B Nb1B N1B Nb2B -83.06(9)
N11B Nb1B N1B Nb2B -132.71(8)
C24B Nb1B N1B Nb2B 109.44(9)
C20B Nb1B N1B Nb2B 142.69(8)
C23B Nb1B N1B Nb2B 83.01(11)
C21B Nb1B N1B Nb2B 154.12(10)
C22B Nb1B N1B Nb2B 96.83(19)
N2B Nb2B N1B Nb1B -4.65(8)
N32B Nb2B N1B Nb1B 114.42(8)
N31B Nb2B N1B Nb1B 75.86(12)
C44B Nb2B N1B Nb1B -106.47(9)
C43B Nb2B N1B Nb1B -130.15(9)
C40B Nb2B N1B Nb1B -122.84(11)
C41B Nb2B N1B Nb1B -164.39(8)
C42B Nb2B N1B Nb1B -159.95(8)
N1B Nb2B N2B Nb1B 4.58(8)
N32B Nb2B N2B Nb1B -82.82(10)
N31B Nb2B N2B Nb1B -133.34(8)
C44B Nb2B N2B Nb1B 112.29(9)
C43B Nb2B N2B Nb1B 84.83(11)
C40B Nb2B N2B Nb1B 145.32(8)
C41B Nb2B N2B Nb1B 157.11(10)
C42B Nb2B N2B Nb1B 97.2(2)
N1B Nb1B N2B Nb2B -4.67(8)
N12B Nb1B N2B Nb2B 115.14(8)
N11B Nb1B N2B Nb2B 77.13(12)
C24B Nb1B N2B Nb2B -105.48(9)
C20B Nb1B N2B Nb2B -119.41(11)
C23B Nb1B N2B Nb2B -129.78(10)
C21B Nb1B N2B Nb2B -161.24(7)
C22B Nb1B N2B Nb2B -158.79(9)
N1B Nb1B N11B C10B 120.95(13)
N2B Nb1B N11B C10B 40.80(17)
N12B Nb1B N11B C10B -6.67(12)
C24B Nb1B N11B C10B -136.37(13)
C20B Nb1B N11B C10B -127.89(14)
C23B Nb1B N11B C10B -100.92(16)
C21B Nb1B N11B C10B -96.09(14)
C22B Nb1B N11B C10B -79.35(14)
Nb2B Nb1B N11B C10B 87.19(12)
N1B Nb1B N11B C12B -33.7(3)
N2B Nb1B N11B C12B -113.9(3)
N12B Nb1B N11B C12B -161.3(3)
C24B Nb1B N11B C12B 69.0(3)
C20B Nb1B N11B C12B 77.4(3)
C23B Nb1B N11B C12B 104.4(3)
C21B Nb1B N11B C12B 109.2(3)
C22B Nb1B N11B C12B 126.0(3)
Nb2B Nb1B N11B C12B -67.5(3)
N1B Nb1B N12B C10B -59.09(16)
N2B Nb1B N12B C10B -143.01(14)
N11B Nb1B N12B C10B 6.67(12)
C24B Nb1B N12B C10B 102.94(17)
C20B Nb1B N12B C10B 74.37(15)
C23B Nb1B N12B C10B 133.65(14)
C21B Nb1B N12B C10B 89.27(14)
C22B Nb1B N12B C10B 120.96(15)
Nb2B Nb1B N12B C10B -103.89(13)
N1B Nb1B N12B C15B 104.0(2)
N2B Nb1B N12B C15B 20.1(2)
N11B Nb1B N12B C15B 169.7(2)
C24B Nb1B N12B C15B -94.0(2)
C20B Nb1B N12B C15B -122.6(2)
C23B Nb1B N12B C15B -63.3(2)
C21B Nb1B N12B C15B -107.7(2)
C22B Nb1B N12B C15B -76.0(2)
Nb2B Nb1B N12B C15B 59.2(2)
C12B N11B C10B N12B 173.32(19)
Nb1B N11B C10B N12B 9.86(18)
C12B N11B C10B C11B -5.6(3)
Nb1B N11B C10B C11B -169.0(2)
C15B N12B C10B N11B -175.2(2)
Nb1B N12B C10B N11B -11.0(2)
C15B N12B C10B C11B 3.7(4)
Nb1B N12B C10B C11B 167.84(19)
C10B N11B C12B C13B -147.9(2)
Nb1B N11B C12B C13B 2.2(4)
C10B N11B C12B C14B 88.2(3)
Nb1B N11B C12B C14B -121.6(2)
C10B N12B C15B C16B 64.0(3)
Nb1B N12B C15B C16B -95.1(3)
C10B N12B C15B C17B -65.3(3)
Nb1B N12B C15B C17B 135.6(2)
N1B Nb1B C20B C21B 166.53(15)
N2B Nb1B C20B C21B -88.88(18)
N12B Nb1B C20B C21B 28.99(17)
N11B Nb1B C20B C21B 79.84(15)
C24B Nb1B C20B C21B -114.0(2)
C23B Nb1B C20B C21B -76.07(17)
C22B Nb1B C20B C21B -36.50(15)
Nb2B Nb1B C20B C21B -153.62(12)
N1B Nb1B C20B C24B -79.45(17)
N2B Nb1B C20B C24B 25.1(2)
N12B Nb1B C20B C24B 143.01(16)
N11B Nb1B C20B C24B -166.14(16)
C23B Nb1B C20B C24B 37.95(16)
C21B Nb1B C20B C24B 114.0(2)
C22B Nb1B C20B C24B 77.52(17)
Nb2B Nb1B C20B C24B -39.6(2)
N1B Nb1B C20B C25B 40.1(2)
N2B Nb1B C20B C25B 144.7(2)
N12B Nb1B C20B C25B -97.5(2)
N11B Nb1B C20B C25B -46.6(2)
C24B Nb1B C20B C25B 119.5(3)
C23B Nb1B C20B C25B 157.5(3)
C21B Nb1B C20B C25B -126.4(3)
C22B Nb1B C20B C25B -162.9(3)
Nb2B Nb1B C20B C25B 79.9(2)
C24B C20B C21B C22B 0.9(3)
C25B C20B C21B C22B -171.6(2)
Nb1B C20B C21B C22B 66.13(17)
C24B C20B C21B C26B 177.3(2)
C25B C20B C21B C26B 4.8(4)
Nb1B C20B C21B C26B -117.5(2)
C24B C20B C21B Nb1B -65.20(15)
C25B C20B C21B Nb1B 122.3(3)
N1B Nb1B C21B C20B -20.5(2)
N2B Nb1B C21B C20B 119.95(16)
N12B Nb1B C21B C20B -153.35(16)
N11B Nb1B C21B C20B -96.26(15)
C24B Nb1B C21B C20B 38.28(15)
C23B Nb1B C21B C20B 79.34(17)
C22B Nb1B C21B C20B 115.3(2)
Nb2B Nb1B C21B C20B 73.8(3)
N1B Nb1B C21B C22B -135.80(17)
N2B Nb1B C21B C22B 4.6(2)
N12B Nb1B C21B C22B 91.35(16)
N11B Nb1B C21B C22B 148.43(17)
C24B Nb1B C21B C22B -77.02(17)
C20B Nb1B C21B C22B -115.3(2)
C23B Nb1B C21B C22B -35.96(16)
Nb2B Nb1B C21B C22B -41.5(3)
N1B Nb1B C21B C26B 101.0(3)
N2B Nb1B C21B C26B -118.6(2)
N12B Nb1B C21B C26B -31.9(2)
N11B Nb1B C21B C26B 25.2(2)
C24B Nb1B C21B C26B 159.8(3)
C20B Nb1B C21B C26B 121.5(3)
C23B Nb1B C21B C26B -159.2(3)
C22B Nb1B C21B C26B -123.2(3)
Nb2B Nb1B C21B C26B -164.73(17)
C20B C21B C22B C23B -0.4(3)
C26B C21B C22B C23B -176.8(2)
Nb1B C21B C22B C23B 63.25(17)
C20B C21B C22B C27B 177.1(3)
C26B C21B C22B C27B 0.7(4)
Nb1B C21B C22B C27B -119.2(3)
C20B C21B C22B Nb1B -63.67(16)
C26B C21B C22B Nb1B 119.9(2)
N1B Nb1B C22B C23B -22.3(3)
N2B Nb1B C22B C23B 67.28(18)
N12B Nb1B C22B C23B 157.62(17)
N11B Nb1B C22B C23B -149.29(16)
C24B Nb1B C22B C23B -37.79(16)
C20B Nb1B C22B C23B -79.57(18)
C21B Nb1B C22B C23B -116.4(2)
Nb2B Nb1B C22B C23B 47.6(2)
N1B Nb1B C22B C21B 94.1(2)
N2B Nb1B C22B C21B -176.30(16)
N12B Nb1B C22B C21B -85.96(16)
N11B Nb1B C22B C21B -32.86(17)
C24B Nb1B C22B C21B 78.64(17)
C20B Nb1B C22B C21B 36.86(14)
C23B Nb1B C22B C21B 116.4(2)
Nb2B Nb1B C22B C21B 164.07(12)
N1B Nb1B C22B C27B -142.3(3)
N2B Nb1B C22B C27B -52.7(3)
N12B Nb1B C22B C27B 37.6(3)
N11B Nb1B C22B C27B 90.7(3)
C24B Nb1B C22B C27B -157.8(3)
C20B Nb1B C22B C27B 160.5(3)
C23B Nb1B C22B C27B -120.0(3)
C21B Nb1B C22B C27B 123.6(3)
Nb2B Nb1B C22B C27B -72.3(3)
C21B C22B C23B C24B -0.3(3)
C27B C22B C23B C24B -177.9(3)
Nb1B C22B C23B C24B 64.68(17)
C21B C22B C23B C28B 174.4(2)
C27B C22B C23B C28B -3.2(4)
Nb1B C22B C23B C28B -120.6(3)
C21B C22B C23B Nb1B -64.93(17)
C27B C22B C23B Nb1B 117.5(3)
N1B Nb1B C23B C22B 168.55(15)
N2B Nb1B C23B C22B -112.65(18)
N12B Nb1B C23B C22B -24.78(19)
N11B Nb1B C23B C22B 42.1(2)
C24B Nb1B C23B C22B 114.7(2)
C20B Nb1B C23B C22B 76.17(17)
C21B Nb1B C23B C22B 36.09(15)
Nb2B Nb1B C23B C22B -145.66(15)
N1B Nb1B C23B C24B 53.89(17)
N2B Nb1B C23B C24B 132.69(16)
N12B Nb1B C23B C24B -139.44(14)
N11B Nb1B C23B C24B -72.59(18)
C20B Nb1B C23B C24B -38.50(14)
C21B Nb1B C23B C24B -78.57(16)
C22B Nb1B C23B C24B -114.7(2)
Nb2B Nb1B C23B C24B 99.67(14)
N1B Nb1B C23B C28B -68.8(3)
N2B Nb1B C23B C28B 10.0(3)
N12B Nb1B C23B C28B 97.9(3)
N11B Nb1B C23B C28B 164.7(2)
C24B Nb1B C23B C28B -122.7(3)
C20B Nb1B C23B C28B -161.2(3)
C21B Nb1B C23B C28B 158.8(3)
C22B Nb1B C23B C28B 122.7(4)
Nb2B Nb1B C23B C28B -23.0(3)
C22B C23B C24B C20B 0.8(3)
C28B C23B C24B C20B -173.6(2)
Nb1B C23B C24B C20B 69.80(16)
C22B C23B C24B C29B 168.1(2)
C28B C23B C24B C29B -6.4(4)
Nb1B C23B C24B C29B -123.0(3)
C22B C23B C24B Nb1B -68.97(18)
C28B C23B C24B Nb1B 116.6(3)
C21B C20B C24B C23B -1.1(3)
C25B C20B C24B C23B 171.7(2)
Nb1B C20B C24B C23B -70.34(17)
C21B C20B C24B C29B -169.1(2)
C25B C20B C24B C29B 3.7(4)
Nb1B C20B C24B C29B 121.7(2)
C21B C20B C24B Nb1B 69.24(16)
C25B C20B C24B Nb1B -118.0(2)
N1B Nb1B C24B C23B -136.75(15)
N2B Nb1B C24B C23B -49.35(16)
N12B Nb1B C24B C23B 59.14(19)
N11B Nb1B C24B C23B 128.63(15)
C20B Nb1B C24B C23B 113.0(2)
C21B Nb1B C24B C23B 76.14(17)
C22B Nb1B C24B C23B 36.44(15)
Nb2B Nb1B C24B C23B -93.15(15)
N1B Nb1B C24B C20B 110.23(16)
N2B Nb1B C24B C20B -162.37(15)
N12B Nb1B C24B C20B -53.9(2)
N11B Nb1B C24B C20B 15.62(18)
C23B Nb1B C24B C20B -113.0(2)
C21B Nb1B C24B C20B -36.88(15)
C22B Nb1B C24B C20B -76.58(17)
Nb2B Nb1B C24B C20B 153.84(14)
N1B Nb1B C24B C29B -10.1(3)
N2B Nb1B C24B C29B 77.3(3)
N12B Nb1B C24B C29B -174.2(2)
N11B Nb1B C24B C29B -104.7(2)
C20B Nb1B C24B C29B -120.4(3)
C23B Nb1B C24B C29B 126.6(3)
C21B Nb1B C24B C29B -157.2(3)
C22B Nb1B C24B C29B 163.1(3)
Nb2B Nb1B C24B C29B 33.5(3)
N2B Nb2B N31B C30B 121.25(14)
N1B Nb2B N31B C30B 42.14(18)
N32B Nb2B N31B C30B -5.55(13)
C44B Nb2B N31B C30B -135.44(14)
C43B Nb2B N31B C30B -101.89(16)
C40B Nb2B N31B C30B -125.51(15)
C41B Nb2B N31B C30B -93.36(15)
C42B Nb2B N31B C30B -78.41(15)
Nb1B Nb2B N31B C30B 88.07(13)
N2B Nb2B N31B C32B -33.5(3)
N1B Nb2B N31B C32B -112.6(3)
N32B Nb2B N31B C32B -160.3(3)
C44B Nb2B N31B C32B 69.8(3)
C43B Nb2B N31B C32B 103.3(3)
C40B Nb2B N31B C32B 79.7(3)
C41B Nb2B N31B C32B 111.9(3)
C42B Nb2B N31B C32B 126.8(3)
Nb1B Nb2B N31B C32B -66.7(3)
N2B Nb2B N32B C30B -60.61(16)
N1B Nb2B N32B C30B -144.30(15)
N31B Nb2B N32B C30B 5.56(13)
C44B Nb2B N32B C30B 98.13(17)
C43B Nb2B N32B C30B 130.63(14)
C40B Nb2B N32B C30B 72.21(15)
C41B Nb2B N32B C30B 88.03(15)
C42B Nb2B N32B C30B 119.38(15)
Nb1B Nb2B N32B C30B -105.05(13)
N2B Nb2B N32B C35B 107.6(2)
N1B Nb2B N32B C35B 23.9(2)
N31B Nb2B N32B C35B 173.8(2)
C44B Nb2B N32B C35B -93.6(2)
C43B Nb2B N32B C35B -61.1(2)
C40B Nb2B N32B C35B -119.6(2)
C41B Nb2B N32B C35B -103.7(2)
C42B Nb2B N32B C35B -72.4(2)
Nb1B Nb2B N32B C35B 63.2(2)
C32B N31B C30B N32B 171.0(2)
Nb2B N31B C30B N32B 8.29(19)
C32B N31B C30B C31B -8.6(4)
Nb2B N31B C30B C31B -171.3(2)
C35B N32B C30B N31B -178.0(2)
Nb2B N32B C30B N31B -9.1(2)
C35B N32B C30B C31B 1.5(4)
Nb2B N32B C30B C31B 170.5(2)
C30B N31B C32B C33B -148.3(2)
Nb2B N31B C32B C33B 1.6(4)
C30B N31B C32B C34B 86.6(3)
Nb2B N31B C32B C34B -123.5(3)
C30B N32B C35B C36B 68.0(3)
Nb2B N32B C35B C36B -97.2(3)
C30B N32B C35B C37B -61.8(3)
Nb2B N32B C35B C37B 133.0(2)
N2B Nb2B C40B C44B -78.49(17)
N1B Nb2B C40B C44B 29.5(2)
N32B Nb2B C40B C44B 145.60(15)
N31B Nb2B C40B C44B -163.13(16)
C43B Nb2B C40B C44B 38.61(15)
C41B Nb2B C40B C44B 114.8(2)
C42B Nb2B C40B C44B 78.57(17)
Nb1B Nb2B C40B C44B -38.8(2)
N2B Nb2B C40B C41B 166.67(14)
N1B Nb2B C40B C41B -85.30(19)
N32B Nb2B C40B C41B 30.76(17)
N31B Nb2B C40B C41B 82.03(15)
C44B Nb2B C40B C41B -114.8(2)
C43B Nb2B C40B C41B -76.23(16)
C42B Nb2B C40B C41B -36.27(14)
Nb1B Nb2B C40B C41B -153.61(12)
N2B Nb2B C40B C45B 40.3(3)
N1B Nb2B C40B C45B 148.4(2)
N32B Nb2B C40B C45B -95.6(3)
N31B Nb2B C40B C45B -44.3(3)
C44B Nb2B C40B C45B 118.8(3)
C43B Nb2B C40B C45B 157.4(3)
C41B Nb2B C40B C45B -126.3(3)
C42B Nb2B C40B C45B -162.6(3)
Nb1B Nb2B C40B C45B 80.0(3)
C44B C40B C41B C42B 2.2(3)
C45B C40B C41B C42B -169.0(2)
Nb2B C40B C41B C42B 66.37(16)
C44B C40B C41B C46B 178.5(2)
C45B C40B C41B C46B 7.3(4)
Nb2B C40B C41B C46B -117.4(2)
C44B C40B C41B Nb2B -64.14(15)
C45B C40B C41B Nb2B 124.7(3)
N2B Nb2B C41B C42B -136.20(17)
N1B Nb2B C41B C42B 8.52(19)
N32B Nb2B C41B C42B 93.56(16)
N31B Nb2B C41B C42B 151.71(16)
C44B Nb2B C41B C42B -77.66(17)
C43B Nb2B C41B C42B -36.26(15)
C40B Nb2B C41B C42B -115.3(2)
Nb1B Nb2B C41B C42B -33.0(3)
N2B Nb2B C41B C40B -20.9(2)
N1B Nb2B C41B C40B 123.83(16)
N32B Nb2B C41B C40B -151.13(16)
N31B Nb2B C41B C40B -92.98(16)
C44B Nb2B C41B C40B 37.65(15)
C43B Nb2B C41B C40B 79.05(16)
C42B Nb2B C41B C40B 115.3(2)
Nb1B Nb2B C41B C40B 82.3(3)
N2B Nb2B C41B C46B 101.3(3)
N1B Nb2B C41B C46B -114.0(2)
N32B Nb2B C41B C46B -29.0(2)
N31B Nb2B C41B C46B 29.2(2)
C44B Nb2B C41B C46B 159.8(3)
C43B Nb2B C41B C46B -158.8(3)
C40B Nb2B C41B C46B 122.1(3)
C42B Nb2B C41B C46B -122.5(3)
Nb1B Nb2B C41B C46B -155.58(19)
C40B C41B C42B C43B -1.4(3)
C46B C41B C42B C43B -177.7(2)
Nb2B C41B C42B C43B 62.93(16)
C40B C41B C42B C47B 176.1(2)
C46B C41B C42B C47B -0.2(4)
Nb2B C41B C42B C47B -119.5(3)
C40B C41B C42B Nb2B -64.32(15)
C46B C41B C42B Nb2B 119.4(2)
N2B Nb2B C42B C43B -19.6(3)
N1B Nb2B C42B C43B 70.37(16)
N32B Nb2B C42B C43B 160.42(16)
N31B Nb2B C42B C43B -145.68(15)
C44B Nb2B C42B C43B -38.01(15)
C40B Nb2B C42B C43B -79.43(17)
C41B Nb2B C42B C43B -116.4(2)
Nb1B Nb2B C42B C43B 51.58(18)
N2B Nb2B C42B C41B 96.8(2)
N1B Nb2B C42B C41B -173.20(16)
N32B Nb2B C42B C41B -83.15(16)
N31B Nb2B C42B C41B -29.24(17)
C44B Nb2B C42B C41B 78.43(17)
C43B Nb2B C42B C41B 116.4(2)
C40B Nb2B C42B C41B 37.00(15)
Nb1B Nb2B C42B C41B 168.01(12)
N2B Nb2B C42B C47B -138.8(3)
N1B Nb2B C42B C47B -48.8(3)
N32B Nb2B C42B C47B 41.3(3)
N31B Nb2B C42B C47B 95.2(3)
C44B Nb2B C42B C47B -157.2(3)
C43B Nb2B C42B C47B -119.2(3)
C40B Nb2B C42B C47B 161.4(3)
C41B Nb2B C42B C47B 124.4(3)
Nb1B Nb2B C42B C47B -67.6(3)
C41B C42B C43B C44B 0.0(3)
C47B C42B C43B C44B -177.6(2)
Nb2B C42B C43B C44B 65.06(15)
C41B C42B C43B C48B 174.5(2)
C47B C42B C43B C48B -3.1(4)
Nb2B C42B C43B C48B -120.4(2)
C41B C42B C43B Nb2B -65.05(16)
C47B C42B C43B Nb2B 117.3(2)
N2B Nb2B C43B C42B 170.24(14)
N1B Nb2B C43B C42B -110.08(16)
N32B Nb2B C43B C42B -21.71(18)
N31B Nb2B C43B C42B 46.3(2)
C44B Nb2B C43B C42B 114.4(2)
C40B Nb2B C43B C42B 75.93(16)
C41B Nb2B C43B C42B 35.77(14)
Nb1B Nb2B C43B C42B -143.30(14)
N2B Nb2B C43B C44B 55.79(18)
N1B Nb2B C43B C44B 135.47(16)
N32B Nb2B C43B C44B -136.16(15)
N31B Nb2B C43B C44B -68.12(19)
C40B Nb2B C43B C44B -38.52(14)
C41B Nb2B C43B C44B -78.68(16)
C42B Nb2B C43B C44B -114.4(2)
Nb1B Nb2B C43B C44B 102.25(14)
N2B Nb2B C43B C48B -67.7(3)
N1B Nb2B C43B C48B 12.0(3)
N32B Nb2B C43B C48B 100.3(3)
N31B Nb2B C43B C48B 168.4(2)
C44B Nb2B C43B C48B -123.5(3)
C40B Nb2B C43B C48B -162.0(3)
C41B Nb2B C43B C48B 157.8(3)
C42B Nb2B C43B C48B 122.1(3)
Nb1B Nb2B C43B C48B -21.2(3)
C42B C43B C44B C40B 1.4(3)
C48B C43B C44B C40B -172.9(2)
Nb2B C43B C44B C40B 70.68(15)
C42B C43B C44B C49B 168.1(2)
C48B C43B C44B C49B -6.2(4)
Nb2B C43B C44B C49B -122.6(2)
C42B C43B C44B Nb2B -69.32(16)
C48B C43B C44B Nb2B 116.5(2)
C41B C40B C44B C43B -2.2(2)
C45B C40B C44B C43B 169.3(2)
Nb2B C40B C44B C43B -70.27(15)
C41B C40B C44B C49B -169.3(2)
C45B C40B C44B C49B 2.2(4)
Nb2B C40B C44B C49B 122.6(2)
C41B C40B C44B Nb2B 68.06(16)
C45B C40B C44B Nb2B -120.4(2)
N2B Nb2B C44B C43B -135.67(15)
N1B Nb2B C44B C43B -47.48(16)
N32B Nb2B C44B C43B 63.33(19)
N31B Nb2B C44B C43B 130.79(15)
C40B Nb2B C44B C43B 112.4(2)
C41B Nb2B C44B C43B 75.81(16)
C42B Nb2B C44B C43B 36.59(14)
Nb1B Nb2B C44B C43B -92.14(15)
N2B Nb2B C44B C40B 111.95(16)
N1B Nb2B C44B C40B -159.86(15)
N32B Nb2B C44B C40B -49.0(2)
N31B Nb2B C44B C40B 18.41(18)
C43B Nb2B C44B C40B -112.4(2)
C41B Nb2B C44B C40B -36.57(15)
C42B Nb2B C44B C40B -75.79(16)
Nb1B Nb2B C44B C40B 155.48(13)
N2B Nb2B C44B C49B -10.6(3)
N1B Nb2B C44B C49B 77.6(3)
N32B Nb2B C44B C49B -171.6(2)
N31B Nb2B C44B C49B -104.1(3)
C43B Nb2B C44B C49B 125.1(3)
C40B Nb2B C44B C49B -122.5(3)
C41B Nb2B C44B C49B -159.1(3)
C42B Nb2B C44B C49B 161.7(3)
Nb1B Nb2B C44B C49B 33.0(3)
